data_4129944
loop_
_publ_author_name
'Movsisyan, Levon D.'
'Franz, Michael'
'Hampel, Frank'
'Thompson, Amber L.'
'Tykwinski, Rik R.'
'Anderson, Harry L.'

_publ_section_title
;
 Polyyne Rotaxanes: Stabilization by Encapsulation.
;
_journal_issue 4
_journal_name_full 'Journal of the American Chemical Society'
_journal_page_first 1366
_journal_page_last 1376
_journal_paper_doi 10.1021/jacs.5b12049
_journal_volume 138
_journal_year 2016
_chemical_formula_moiety 'C98 H126 Br4, C42 H42 N2 O4, C H2 Cl2, 6(C H4 O)'
_chemical_formula_sum 'C147 H194 Br4 Cl2 N2 O10'
_chemical_formula_weight 2539.70
_chemical_melting_point ?
_space_group_IT_number 2
_space_group_name_Hall '-P 1'
_space_group_name_H-M_alt 'P -1'
_symmetry_cell_setting triclinic
_symmetry_space_group_name_Hall '-P 1'
_symmetry_space_group_name_H-M 'P -1'
_atom_sites_solution_hydrogens difmap
_atom_sites_solution_primary other
_audit_creation_date 2014-09-16
_audit_creation_method CRYSTALS_ver_14.43
_cell_angle_alpha 115.875(3)
_cell_angle_beta 90.692(2)
_cell_angle_gamma 104.880(2)
_cell_formula_units_Z 2
_cell_length_a 17.5489(4)
_cell_length_b 20.4355(6)
_cell_length_c 23.3976(7)
_cell_measurement_reflns_used 16461
_cell_measurement_temperature 100
_cell_measurement_theta_max 22
_cell_measurement_theta_min 2
_cell_volume 7221.7(4)
_computing_cell_refinement 'CrysAlis, (Oxford Diffraction, 2002)'
_computing_data_collection 'CrystalClear-SM Expert 2.0 r4 (Rigaku, 2009)'
_computing_data_reduction 'CrysAlis, (Oxford Diffraction, 2002)'
_computing_molecular_graphics 'CAMERON (Watkin et al., 1996)'
_computing_publication_material 'CRYSTALS (Betteridge et al., 2003)'
_computing_structure_refinement 'CRYSTALS (Betteridge et al., 2003)'
_computing_structure_solution 'Superflip (Palatinus & Chapuis, 2007)'
_diffrn_ambient_temperature 100
_diffrn_detector CCD
_diffrn_measured_fraction_theta_full 0.960
_diffrn_measured_fraction_theta_max 0.845
_diffrn_measurement_device 'CrystalLogic Kappa (3 circle)'
_diffrn_measurement_device_type 'Rigaku Saturn724+ (2x2 bin mode)'
_diffrn_measurement_method 'profile data from \w-scans'
_diffrn_radiation_monochromator Synchrotron
_diffrn_radiation_type Synchrotron
_diffrn_radiation_wavelength 0.68890
_diffrn_reflns_av_R_equivalents 0.055
_diffrn_reflns_limit_h_max 20
_diffrn_reflns_limit_h_min -21
_diffrn_reflns_limit_k_max 23
_diffrn_reflns_limit_k_min -26
_diffrn_reflns_limit_l_max 29
_diffrn_reflns_limit_l_min 0
_diffrn_reflns_number 87198
_diffrn_reflns_theta_full 24.500
_diffrn_reflns_theta_max 26.772
_diffrn_reflns_theta_min 1.707
_diffrn_source Synchrotron
_diffrn_standards_number 0
_exptl_absorpt_coefficient_mu 1.206
_exptl_absorpt_correction_T_max 0.99
_exptl_absorpt_correction_T_min 0.85
_exptl_absorpt_correction_type multi-scan
_exptl_absorpt_process_details 'CrysAlis, (Oxford Diffraction, 2002)'
_exptl_crystal_colour clear_pale_yellow
_exptl_crystal_density_diffrn 1.168
_exptl_crystal_density_meas ?
_exptl_crystal_density_method 'not measured'
_exptl_crystal_description needle
_exptl_crystal_F_000 2688
_exptl_crystal_size_max 0.02
_exptl_crystal_size_mid 0.01
_exptl_crystal_size_min 0.01
_platon_squeeze_details
;
The discrete Fourier transform of the void region were treated as 
contributions to the A and B parts of the calculated structure factors.
;
_refine_diff_density_max 2.68
_refine_diff_density_min -1.69
_refine_ls_extinction_method None
_refine_ls_goodness_of_fit_ref 0.9289
_refine_ls_hydrogen_treatment constr
_refine_ls_matrix_type full
_refine_ls_number_parameters 1710
_refine_ls_number_reflns 21159
_refine_ls_number_restraints 4312
_refine_ls_R_factor_all 0.1116
_refine_ls_R_factor_gt 0.0872
_refine_ls_shift/su_max 0.0010085
_refine_ls_shift/su_mean 0.0000361
_refine_ls_structure_factor_coef Fsqd
_refine_ls_weighting_details
;
 Method, part 1, Chebychev polynomial, (Watkin, 1994, Prince, 1982) 
 [weight] = 1.0/[A~0~*T~0~(x)+A~1~*T~1~(x) ... +A~n-1~]*T~n-1~(x)] 
 where A~i~ are the Chebychev coefficients listed below and x= Fcalc/Fmax 
 Method = Robust Weighting (Prince, 1982) 
 W = [weight] * [1-(deltaF/6*sigmaF)^2^]^2^ 
 A~i~ are: 
 0.522E+04 0.872E+04 0.549E+04 0.236E+04 537. 
;
_refine_ls_weighting_scheme calc
_refine_ls_wR_factor_all 0.2938
_refine_ls_wR_factor_gt 0.2540
_refine_ls_wR_factor_ref 0.2938
_reflns_limit_h_max 20
_reflns_limit_h_min -21
_reflns_limit_k_max 23
_reflns_limit_k_min -26
_reflns_limit_l_max 29
_reflns_limit_l_min 0
_reflns_number_gt 15477
_reflns_number_total 28625
_reflns_threshold_expression I>2.0\s(I)
_oxford_diffrn_Wilson_B_factor 3.74
_oxford_diffrn_Wilson_scale 0.30
_oxford_refine_ls_r_factor_ref 0.1116
_oxford_refine_ls_scale 2.149(16)
_oxford_reflns_number_all 21159
_oxford_reflns_threshold_expression_ref I>-3.0\s(I)
_oxford_structure_analysis_title DIA0214
_cod_data_source_file ja5b12049_si_002.cif
_cod_data_source_block 7a-M1
_cod_depositor_comments
;
The following automatic conversions were performed:

data item '_chemical_melting_point' value 'not measured' was changed
to '?' -- the value is undefined or not given.

data item '_atom_sites_solution_primary' value 'Other' was changed to
'other' in accordance with the
/home/saulius/struct/COD-crude-data/automatic-downloads/DataCite-retrospective/ACS/depositions/lib/dictionaries/cif_core.dic
dictionary named 'cif_core.dic' version 2.4.2 last updated on
2011-04-26.

data item '_exptl_crystal_density_meas' value 'not measured' was
changed to '?' -- the value is perceived as not measured.

Automatic conversion script
Id: cif_fix_values 6909 2019-04-08 15:41:33Z antanas 
;
_cod_original_sg_symbol_H-M 'P -1 '
_cod_database_code 4129944

loop_
_symmetry_equiv_pos_as_xyz
x,y,z
-x,-y,-z

loop_
_atom_site_label
_atom_site_type_symbol
_atom_site_fract_x
_atom_site_fract_y
_atom_site_fract_z
_atom_site_U_iso_or_equiv
_atom_site_occupancy
_atom_site_adp_type
_atom_site_refinement_flags_posn
_atom_site_refinement_flags_occupancy
_atom_site_disorder_assembly
_atom_site_disorder_group
Br1 Br 0.11337(4) 0.79675(3) 0.93752(3) 0.0488 1.0000 Uani . . . .
Br2 Br 0.03194(5) 0.88289(4) 0.88348(3) 0.0589 1.0000 Uani . . . .
Br3 Br 0.15034(5) 0.85350(5) 0.53736(4) 0.0663 1.0000 Uani . . . .
Br4 Br 0.02044(5) 0.90248(5) 0.48180(4) 0.0713 1.0000 Uani . . . .
C1 C 0.2284(3) 0.6184(3) 0.7861(3) 0.0400 1.0000 Uani . . . .
C2 C 0.1846(3) 0.6737(3) 0.7905(3) 0.0407 1.0000 Uani . . . .
C3 C 0.1507(3) 0.7194(3) 0.7964(3) 0.0397 1.0000 Uani . . . .
C4 C 0.1094(3) 0.7753(3) 0.8089(3) 0.0407 1.0000 Uani . . . .
C5 C 0.0891(4) 0.8121(3) 0.8674(3) 0.0461 1.0000 Uani . . . .
C6 C 0.0881(4) 0.7906(3) 0.7577(3) 0.0481 1.0000 Uani . . . .
C7 C 0.0688(4) 0.8074(3) 0.7175(3) 0.0459 1.0000 Uani . . . .
C8 C 0.0465(4) 0.8262(3) 0.6709(3) 0.0490 1.0000 Uani . . . .
C9 C 0.0301(4) 0.8446(3) 0.6311(3) 0.0456 1.0000 Uani . . . .
C10 C 0.0063(4) 0.8684(3) 0.5864(3) 0.0495 1.0000 Uani . . . .
C11 C 0.0522(4) 0.8738(4) 0.5424(3) 0.0541 1.0000 Uani . . . .
C12 C -0.0695(4) 0.8844(3) 0.5910(3) 0.0454 1.0000 Uani . . . .
C13 C -0.1335(4) 0.8938(3) 0.5952(3) 0.0468 1.0000 Uani . . . .
C14 C -0.2150(4) 0.9024(4) 0.5992(3) 0.0475 1.0000 Uani . . . .
C21 C 0.2321(3) 0.5686(3) 0.7143(3) 0.0410 1.0000 Uani . . . .
C22 C 0.1864(3) 0.4918(3) 0.6831(3) 0.0453 1.0000 Uani . . . .
C23 C 0.1913(3) 0.4463(2) 0.6196(2) 0.0468 1.0000 Uani D . . .
C24 C 0.2432(4) 0.4782(3) 0.5875(3) 0.0461 1.0000 Uani . . . .
C25 C 0.2894(4) 0.5541(3) 0.6175(3) 0.0437 1.0000 Uani . . . .
C26 C 0.2821(4) 0.5984(3) 0.6804(3) 0.0434 1.0000 Uani . . . .
C27 C 0.1411(2) 0.36211(19) 0.58324(18) 0.0570 1.0000 Uani D . . .
C28 C 0.1663(8) 0.3165(4) 0.6130(6) 0.0602 0.2395(18) Uani D P 1 1
C29 C 0.1535(9) 0.3298(4) 0.5132(4) 0.0652 0.2395(18) Uani D P 1 1
C30 C 0.0535(4) 0.3560(4) 0.5874(8) 0.0604 0.2395(18) Uani D P 1 1
C31 C 0.3514(4) 0.5838(4) 0.5796(3) 0.0524 1.0000 Uani . . . .
C32 C 0.4119(4) 0.5391(4) 0.5662(3) 0.0601 1.0000 Uani . . . .
C33 C 0.3086(5) 0.5712(4) 0.5165(3) 0.0594 1.0000 Uani . . . .
C34 C 0.3944(4) 0.6681(4) 0.6193(3) 0.0589 1.0000 Uani . . . .
C41 C 0.3143(3) 0.6649(3) 0.8250(3) 0.0424 1.0000 Uani . . . .
C42 C 0.3227(4) 0.7314(3) 0.8809(3) 0.0467 1.0000 Uani . . . .
C43 C 0.3968(4) 0.7723(3) 0.9196(2) 0.0567 1.0000 Uani D . . .
C44 C 0.4608(4) 0.7443(4) 0.8995(3) 0.0538 1.0000 Uani . . . .
C45 C 0.4538(4) 0.6771(3) 0.8450(3) 0.0461 1.0000 Uani . . . .
C46 C 0.3784(4) 0.6378(3) 0.8075(3) 0.0456 1.0000 Uani . . . .
C47 C 0.4054(3) 0.8469(3) 0.9813(2) 0.0769 1.0000 Uani D . . .
C48 C 0.3790(6) 0.9031(4) 0.9658(4) 0.0842 0.5542(18) Uani D P 2 1
C49 C 0.3549(6) 0.8318(5) 1.0284(4) 0.0892 0.5542(18) Uani D P 2 1
C50 C 0.4906(4) 0.8830(5) 1.0131(4) 0.0791 0.5542(18) Uani D P 2 1
C51 C 0.5235(4) 0.6431(4) 0.8240(3) 0.0539 1.0000 Uani . . . .
C52 C 0.6043(4) 0.7002(4) 0.8616(4) 0.0624 1.0000 Uani . . . .
C53 C 0.5117(4) 0.5738(4) 0.8355(4) 0.0656 1.0000 Uani . . . .
C54 C 0.5258(4) 0.6178(4) 0.7524(4) 0.0643 1.0000 Uani . . . .
C61 C 0.1872(4) 0.5675(3) 0.8167(3) 0.0429 1.0000 Uani . . . .
C62 C 0.1095(4) 0.5596(3) 0.8277(3) 0.0462 1.0000 Uani . . . .
C63 C 0.0696(4) 0.5101(3) 0.8522(3) 0.0473 1.0000 Uani . . . .
C64 C 0.1124(4) 0.4690(3) 0.8645(3) 0.0488 1.0000 Uani . . . .
C65 C 0.1916(4) 0.4745(3) 0.8540(3) 0.0471 1.0000 Uani . . . .
C66 C 0.2275(4) 0.5241(3) 0.8303(3) 0.0476 1.0000 Uani . . . .
C67 C -0.0163(4) 0.5030(4) 0.8619(4) 0.0566 1.0000 Uani . . . .
C68 C -0.0680(4) 0.4594(4) 0.7963(4) 0.0673 1.0000 Uani . . . .
C69 C -0.0291(5) 0.5825(4) 0.8981(4) 0.0673 1.0000 Uani . . . .
C70 C -0.0428(5) 0.4613(5) 0.9028(5) 0.0798 1.0000 Uani . . . .
C71 C 0.2335(4) 0.4243(4) 0.8672(3) 0.0550 1.0000 Uani . . . .
C72 C 0.2356(5) 0.4430(4) 0.9386(4) 0.0697 1.0000 Uani . . . .
C73 C 0.1861(5) 0.3404(4) 0.8267(4) 0.0642 1.0000 Uani . . . .
C74 C 0.3180(4) 0.4339(4) 0.8506(4) 0.0715 1.0000 Uani . . . .
C81 C -0.2615(4) 0.8570(4) 0.5303(3) 0.0480 1.0000 Uani . . . .
C82 C -0.2330(4) 0.8775(4) 0.4835(3) 0.0585 1.0000 Uani . . . .
C83 C -0.2737(4) 0.8437(4) 0.4229(3) 0.0586 1.0000 Uani . . . .
C84 C -0.3460(4) 0.7856(4) 0.4082(3) 0.0573 1.0000 Uani . . . .
C85 C -0.3764(4) 0.7639(4) 0.4538(3) 0.0583 1.0000 Uani . . . .
C86 C -0.3331(4) 0.8008(4) 0.5162(3) 0.0522 1.0000 Uani . . . .
C87 C -0.2451(5) 0.8699(4) 0.3717(4) 0.0644 1.0000 Uani . . . .
C88 C -0.1641(6) 0.9270(6) 0.3935(5) 0.0930 1.0000 Uani . . . .
C89 C -0.2454(8) 0.8021(6) 0.3097(5) 0.1017 1.0000 Uani . . . .
C90 C -0.3051(7) 0.9087(5) 0.3617(5) 0.0911 1.0000 Uani . . . .
C91 C -0.4560(4) 0.7024(4) 0.4399(4) 0.0671 1.0000 Uani . . . .
C92 C -0.4950(5) 0.6654(6) 0.3715(5) 0.0947 1.0000 Uani . . . .
C93 C -0.5147(5) 0.7395(6) 0.4824(5) 0.0852 1.0000 Uani . . . .
C94 C -0.4439(6) 0.6436(5) 0.4579(5) 0.0959 1.0000 Uani . . . .
C101 C -0.2120(4) 0.9864(4) 0.6261(3) 0.0514 1.0000 Uani . . . .
C102 C -0.1454(4) 1.0439(4) 0.6666(3) 0.0535 1.0000 Uani . . . .
C103 C -0.1419(4) 1.1207(4) 0.6912(4) 0.0604 1.0000 Uani . . . .
C104 C -0.2085(4) 1.1379(4) 0.6760(4) 0.0577 1.0000 Uani . . . .
C105 C -0.2766(3) 1.0835(4) 0.6373(3) 0.0674 1.0000 Uani D . . .
C106 C -0.2774(4) 1.0061(4) 0.6109(3) 0.0518 1.0000 Uani . . . .
C107 C -0.0672(4) 1.1840(4) 0.7344(4) 0.0615 1.0000 Uani . . . .
C108 C -0.0033(5) 1.1523(5) 0.7508(6) 0.0959 1.0000 Uani . . . .
C109 C -0.0317(6) 1.2322(5) 0.7013(5) 0.0881 1.0000 Uani . . . .
C110 C -0.0888(6) 1.2371(5) 0.7979(4) 0.0836 1.0000 Uani . . . .
C111 C -0.3506(3) 1.1023(3) 0.6214(3) 0.0776 1.0000 Uani D . . .
C112 C -0.3284(5) 1.1715(6) 0.6106(7) 0.0772 0.4142(18) Uani D P 3 1
C113 C -0.4023(6) 1.0377(6) 0.5616(5) 0.0903 0.4142(18) Uani D P 3 1
C114 C -0.4003(6) 1.1174(9) 0.6748(5) 0.0864 0.4142(18) Uani D P 3 1
C121 C -0.2553(4) 0.8666(4) 0.6430(3) 0.0493 1.0000 Uani . . . .
C122 C -0.2412(4) 0.8008(4) 0.6373(3) 0.0496 1.0000 Uani . . . .
C123 C -0.2802(4) 0.7631(3) 0.6703(3) 0.0506 1.0000 Uani . . . .
C124 C -0.3359(4) 0.7940(3) 0.7094(3) 0.0492 1.0000 Uani . . . .
C125 C -0.3497(3) 0.8608(3) 0.7161(2) 0.0513 1.0000 Uani D . . .
C126 C -0.3074(4) 0.8975(3) 0.6828(3) 0.0474 1.0000 Uani . . . .
C127 C -0.2683(4) 0.6888(4) 0.6633(3) 0.0561 1.0000 Uani . . . .
C128 C -0.1999(5) 0.6690(5) 0.6267(4) 0.0755 1.0000 Uani . . . .
C129 C -0.2532(5) 0.6937(4) 0.7306(4) 0.0650 1.0000 Uani . . . .
C130 C -0.3453(5) 0.6232(4) 0.6259(4) 0.0652 1.0000 Uani . . . .
C131 C -0.4097(2) 0.8957(2) 0.75850(18) 0.0579 1.0000 Uani D . . .
C132 C -0.3668(4) 0.9761(3) 0.8081(3) 0.0638 0.7420(18) Uani D P 4 1
C133 C -0.4758(4) 0.8965(4) 0.7162(3) 0.0604 0.7420(18) Uani D P 4 1
C134 C -0.4450(4) 0.8477(4) 0.7919(3) 0.0611 0.7420(18) Uani D P 4 1
C141 C -0.1878(5) 0.8406(5) 1.1135(4) 0.0677 1.0000 Uani . . . .
N142 N -0.1132(3) 0.8748(3) 1.1062(3) 0.0603 1.0000 Uani . . . .
C143 C -0.0697(4) 0.9406(4) 1.1537(3) 0.0587 1.0000 Uani . . . .
C144 C -0.1012(5) 0.9764(5) 1.2123(4) 0.0726 1.0000 Uani . . . .
C145 C -0.1741(5) 0.9433(6) 1.2195(4) 0.0810 1.0000 Uani . . . .
C146 C -0.2201(5) 0.8745(5) 1.1705(4) 0.0754 1.0000 Uani . . . .
C147 C -0.3013(6) 0.8341(6) 1.1740(5) 0.0948 1.0000 Uani . . . .
C148 C -0.3427(5) 0.7685(6) 1.1266(4) 0.0951 1.0000 Uani . . . .
C149 C -0.3131(5) 0.7345(5) 1.0685(4) 0.0774 1.0000 Uani . . . .
C150 C -0.3539(5) 0.6652(5) 1.0181(5) 0.0794 1.0000 Uani . . . .
C151 C -0.3233(5) 0.6358(5) 0.9627(4) 0.0730 1.0000 Uani . . . .
C152 C -0.2492(4) 0.6752(4) 0.9573(4) 0.0679 1.0000 Uani . . . .
N153 N -0.2059(4) 0.7404(3) 1.0050(3) 0.0656 1.0000 Uani . . . .
C154 C -0.2358(5) 0.7696(5) 1.0603(4) 0.0696 1.0000 Uani . . . .
C155 C 0.0074(4) 0.9773(4) 1.1440(3) 0.0550 1.0000 Uani . . . .
C156 C 0.0684(4) 1.0303(4) 1.1942(3) 0.0577 1.0000 Uani . . . .
C157 C 0.1394(5) 1.0678(4) 1.1844(4) 0.0682 1.0000 Uani . . . .
C158 C 0.1532(5) 1.0536(4) 1.1224(4) 0.0780 1.0000 Uani . . . .
C159 C 0.0931(5) 1.0004(4) 1.0693(4) 0.0719 1.0000 Uani . . . .
C160 C 0.0244(4) 0.9628(4) 1.0810(3) 0.0551 1.0000 Uani . . . .
O161 O 0.2262(4) 1.0919(3) 1.1189(2) 0.1035 1.0000 Uani D . . .
C162 C 0.2268(14) 1.1035(10) 1.0601(6) 0.0961 0.3346(15) Uani D P 5 1
C163 C 0.2619(13) 1.0433(9) 1.0137(5) 0.0885 0.3346(15) Uani D P 5 1
C164 C 0.2795(14) 1.0519(9) 0.9533(6) 0.0880 0.3346(15) Uani D P 5 1
C165 C 0.2697(11) 0.9745(10) 0.8965(6) 0.0970 0.3346(15) Uani D P 5 1
C166 C 0.3369(9) 0.9788(10) 0.8564(3) 0.1005 0.3346(15) Uani D P 5 1
C167 C 0.3159(14) 0.9158(5) 0.7876(5) 0.0906 0.3346(15) Uani D P 5 1
O168 O 0.3454(3) 0.9554(3) 0.7482(2) 0.0802 1.0000 Uani D . . .
C169 C -0.2158(4) 0.6462(4) 0.8963(4) 0.0674 1.0000 Uani . . . .
C170 C -0.2480(5) 0.5720(5) 0.8468(5) 0.0753 1.0000 Uani . . . .
C171 C -0.2186(5) 0.5459(4) 0.7894(4) 0.0723 1.0000 Uani . . . .
C172 C -0.1541(5) 0.5924(4) 0.7788(4) 0.0705 1.0000 Uani . . . .
C173 C -0.1211(5) 0.6681(4) 0.8268(4) 0.0717 1.0000 Uani . . . .
C174 C -0.1516(4) 0.6932(4) 0.8840(4) 0.0636 1.0000 Uani . . . .
O175 O -0.1262(3) 0.5610(3) 0.7215(2) 0.0775 1.0000 Uani D . . .
C176 C -0.0651(12) 0.603(2) 0.693(2) 0.0872 0.1292(15) Uani D P 6 1
C177 C 0.0110(3) 0.5758(4) 0.6948(3) 0.0882 0.1292(15) Uani D P 6 1
C178 C 0.0805(5) 0.6107(7) 0.6668(6) 0.0762 0.1292(15) Uani D P 6 1
C179 C 0.0614(16) 0.5743(12) 0.5930(5) 0.0619 0.1292(15) Uani D P 6 1
C180 C 0.1312(17) 0.6085(7) 0.5650(9) 0.0645 0.1292(15) Uani D P 6 1
C181 C 0.149(2) 0.6950(9) 0.590(2) 0.0653 0.1292(15) Uani D P 6 1
O182 O 0.2201(2) 0.7162(3) 0.5596(2) 0.0601 1.0000 Uani D . . .
C183 C 0.2792(4) 0.8333(4) 0.6578(4) 0.0619 1.0000 Uani . . . .
C184 C 0.3329(5) 0.9064(4) 0.6850(4) 0.0684 1.0000 Uani . . . .
C185 C 0.3815(5) 0.9321(5) 0.6492(5) 0.0824 1.0000 Uani . . . .
C186 C 0.3742(5) 0.8846(5) 0.5835(5) 0.0835 1.0000 Uani . . . .
C187 C 0.3209(4) 0.8138(5) 0.5562(4) 0.0648 1.0000 Uani . . . .
C188 C 0.2728(4) 0.7876(4) 0.5927(4) 0.0583 1.0000 Uani . . . .
C212 C -0.3473(5) 1.1833(4) 0.6654(5) 0.0869 0.5858(18) Uani D P 3 2
C213 C -0.3584(6) 1.0919(7) 0.5540(4) 0.0858 0.5858(18) Uani D P 3 2
C214 C -0.4251(4) 1.0520(6) 0.6282(6) 0.0787 0.5858(18) Uani D P 3 2
C228 C 0.1952(4) 0.3125(3) 0.5540(3) 0.0599 0.7605(18) Uani D P 1 2
C229 C 0.0815(4) 0.3519(3) 0.5301(3) 0.0610 0.7605(18) Uani D P 1 2
C230 C 0.0963(4) 0.3380(3) 0.6293(3) 0.0666 0.7605(18) Uani D P 1 2
C232 C -0.4110(7) 0.9677(6) 0.7544(6) 0.0609 0.2580(18) Uani D P 4 2
C233 C -0.4921(4) 0.8385(5) 0.7345(5) 0.0588 0.2580(18) Uani D P 4 2
C234 C -0.3840(6) 0.9147(9) 0.8278(3) 0.0604 0.2580(18) Uani D P 4 2
C248 C 0.4581(7) 0.9137(4) 0.9752(4) 0.0829 0.4458(18) Uani D P 2 2
C249 C 0.3253(4) 0.8600(5) 0.9938(5) 0.0767 0.4458(18) Uani D P 2 2
C250 C 0.4418(8) 0.8439(5) 1.0388(3) 0.0839 0.4458(18) Uani D P 2 2
C262 C 0.2612(6) 1.0594(5) 1.0594(4) 0.0668 0.6654(15) Uani D P 5 2
C263 C 0.2418(4) 1.0984(4) 1.0210(3) 0.0615 0.6654(15) Uani D P 5 2
C264 C 0.2957(5) 1.0951(4) 0.9687(3) 0.0673 0.6654(15) Uani D P 5 2
C265 C 0.2682(5) 1.0158(4) 0.9096(3) 0.0694 0.6654(15) Uani D P 5 2
C266 C 0.3245(4) 1.0116(4) 0.8581(3) 0.0589 0.6654(15) Uani D P 5 2
C267 C 0.2938(5) 0.9397(3) 0.7938(3) 0.0595 0.6654(15) Uani D P 5 2
C276 C -0.0521(4) 0.6021(3) 0.7099(3) 0.0776 0.8708(15) Uani D P 6 2
C277 C -0.0373(3) 0.5461(4) 0.6467(3) 0.0882 0.8708(15) Uani D P 6 2
C278 C 0.0412(3) 0.5771(5) 0.6255(3) 0.1048 0.8708(15) Uani D P 6 2
C279 C 0.0245(3) 0.6020(5) 0.5753(4) 0.0970 0.8708(15) Uani D P 6 2
C280 C 0.1006(4) 0.6225(4) 0.5476(3) 0.0810 0.8708(15) Uani D P 6 2
C281 C 0.1662(4) 0.6888(4) 0.5975(2) 0.0653 0.8708(15) Uani D P 6 2
C301 C 0.1976(6) 0.6239(6) 0.3933(5) 0.0953 1.0000 Uani . . . .
Cl302 Cl 0.29415(16) 0.64505(17) 0.37058(15) 0.1092 1.0000 Uani . . . .
Cl303 Cl 0.1421(2) 0.6748(2) 0.38190(17) 0.1264 1.0000 Uani . . . .
C304 C -0.0580(4) 0.7088(4) 1.0552(4) 0.0605 1.0000 Uani . . . .
O305 O -0.0190(3) 0.7723(3) 1.0477(3) 0.0654 1.0000 Uani . . . .
C306 C 0.1805(5) 0.8784(4) 1.1129(4) 0.0663 1.0000 Uani . . . .
O307 O 0.1387(3) 0.8041(3) 1.0662(2) 0.0566 1.0000 Uani . . . .
C308 C 0.1874(8) 0.6420(6) 1.0079(5) 0.1186 1.0000 Uani . . . .
O309 O 0.2007(5) 0.6993(4) 1.0694(3) 0.1027 1.0000 Uani . . . .
C310 C 0.4854(9) 0.8557(7) 1.1880(7) 0.1365 1.0000 Uani . . . .
O311 O 0.4599(6) 0.7779(5) 1.1663(5) 0.1476 1.0000 Uani . . . .
C312 C 0.2756(8) 0.6543(8) 1.1719(9) 0.1565 1.0000 Uani . . . .
O313 O 0.3040(5) 0.7188(6) 1.1630(6) 0.1629 1.0000 Uani . . . .
C314 C 0.4725(13) 0.6156(10) 1.1912(11) 0.1134 0.5000 Uani . . . .
O315 O 0.4202(8) 0.5569(6) 1.1319(7) 0.0901 0.5000 Uani . . . .
C316 C 0.4255(9) 0.6425(10) 1.0046(7) 0.0812 0.5000 Uani D . . .
O317 O 0.4551(10) 0.6473(10) 1.0671(7) 0.085(3) 0.357(3) Uiso D P 7 1
O318 O 0.441(2) 0.5789(17) 1.015(2) 0.085(3) 0.143(3) Uiso D P 7 2
H221 H 0.1517 0.4711 0.7057 0.0544 1.0000 Uiso R . . .
H241 H 0.2472 0.4473 0.5440 0.0554 1.0000 Uiso R . . .
H261 H 0.3121 0.6506 0.7011 0.0522 1.0000 Uiso R . . .
H281 H 0.1353 0.2648 0.5906 0.0723 0.2395(18) Uiso R P 1 1
H282 H 0.1585 0.3363 0.6568 0.0723 0.2395(18) Uiso R P 1 1
H283 H 0.2210 0.3200 0.6101 0.0723 0.2395(18) Uiso R P 1 1
H291 H 0.1225 0.2780 0.4910 0.0785 0.2395(18) Uiso R P 1 1
H292 H 0.2082 0.3333 0.5102 0.0785 0.2395(18) Uiso R P 1 1
H293 H 0.1373 0.3579 0.4945 0.0785 0.2395(18) Uiso R P 1 1
H301 H 0.0228 0.3041 0.5650 0.0724 0.2395(18) Uiso R P 1 1
H302 H 0.0456 0.3758 0.6312 0.0724 0.2395(18) Uiso R P 1 1
H303 H 0.0373 0.3841 0.5688 0.0724 0.2395(18) Uiso R P 1 1
H321 H 0.4503 0.5555 0.5434 0.0723 1.0000 Uiso R . . .
H322 H 0.4377 0.5474 0.6058 0.0723 1.0000 Uiso R . . .
H323 H 0.3854 0.4864 0.5413 0.0723 1.0000 Uiso R . . .
H331 H 0.3462 0.5892 0.4939 0.0719 1.0000 Uiso R . . .
H332 H 0.2699 0.5982 0.5256 0.0719 1.0000 Uiso R . . .
H333 H 0.2831 0.5185 0.4909 0.0719 1.0000 Uiso R . . .
H341 H 0.4314 0.6847 0.5956 0.0718 1.0000 Uiso R . . .
H342 H 0.4221 0.6760 0.6580 0.0718 1.0000 Uiso R . . .
H343 H 0.3567 0.6961 0.6291 0.0718 1.0000 Uiso R . . .
H421 H 0.2778 0.7495 0.8931 0.0560 1.0000 Uiso R . . .
H441 H 0.5118 0.7726 0.9243 0.0650 1.0000 Uiso R . . .
H461 H 0.3719 0.5917 0.7695 0.0551 1.0000 Uiso R . . .
H481 H 0.3847 0.9485 1.0043 0.1015 0.5542(18) Uiso R P 2 1
H482 H 0.4110 0.9142 0.9369 0.1015 0.5542(18) Uiso R P 2 1
H483 H 0.3248 0.8818 0.9467 0.1015 0.5542(18) Uiso R P 2 1
H491 H 0.3609 0.8783 1.0660 0.1070 0.5542(18) Uiso R P 2 1
H492 H 0.3714 0.7975 1.0394 0.1070 0.5542(18) Uiso R P 2 1
H493 H 0.3005 0.8102 1.0095 0.1070 0.5542(18) Uiso R P 2 1
H501 H 0.4947 0.9287 1.0509 0.0962 0.5542(18) Uiso R P 2 1
H502 H 0.5078 0.8489 1.0241 0.0962 0.5542(18) Uiso R P 2 1
H503 H 0.5232 0.8940 0.9844 0.0962 0.5542(18) Uiso R P 2 1
H521 H 0.6456 0.6772 0.8473 0.0756 1.0000 Uiso R . . .
H522 H 0.6039 0.7147 0.9061 0.0756 1.0000 Uiso R . . .
H523 H 0.6131 0.7439 0.8547 0.0756 1.0000 Uiso R . . .
H531 H 0.5547 0.5528 0.8226 0.0796 1.0000 Uiso R . . .
H532 H 0.5099 0.5881 0.8798 0.0796 1.0000 Uiso R . . .
H533 H 0.4631 0.5369 0.8112 0.0796 1.0000 Uiso R . . .
H541 H 0.5690 0.5970 0.7399 0.0780 1.0000 Uiso R . . .
H542 H 0.5326 0.6602 0.7439 0.0780 1.0000 Uiso R . . .
H543 H 0.4773 0.5803 0.7287 0.0780 1.0000 Uiso R . . .
H621 H 0.0813 0.5886 0.8185 0.0555 1.0000 Uiso R . . .
H641 H 0.0870 0.4352 0.8809 0.0586 1.0000 Uiso R . . .
H661 H 0.2813 0.5289 0.8229 0.0570 1.0000 Uiso R . . .
H681 H -0.1224 0.4545 0.8018 0.0814 1.0000 Uiso R . . .
H682 H -0.0531 0.4862 0.7718 0.0814 1.0000 Uiso R . . .
H683 H -0.0608 0.4103 0.7745 0.0814 1.0000 Uiso R . . .
H691 H -0.0835 0.5768 0.9038 0.0817 1.0000 Uiso R . . .
H692 H 0.0032 0.6096 0.9388 0.0817 1.0000 Uiso R . . .
H693 H -0.0150 0.6097 0.8738 0.0817 1.0000 Uiso R . . .
H701 H -0.0971 0.4578 0.9080 0.0972 1.0000 Uiso R . . .
H702 H -0.0109 0.4887 0.9438 0.0972 1.0000 Uiso R . . .
H703 H -0.0369 0.4116 0.8820 0.0972 1.0000 Uiso R . . .
H721 H 0.2615 0.4120 0.9471 0.0840 1.0000 Uiso R . . .
H722 H 0.2638 0.4950 0.9644 0.0840 1.0000 Uiso R . . .
H723 H 0.1827 0.4335 0.9483 0.0840 1.0000 Uiso R . . .
H731 H 0.2120 0.3092 0.8348 0.0779 1.0000 Uiso R . . .
H732 H 0.1338 0.3319 0.8377 0.0779 1.0000 Uiso R . . .
H733 H 0.1833 0.3282 0.7825 0.0779 1.0000 Uiso R . . .
H741 H 0.3409 0.4016 0.8597 0.0865 1.0000 Uiso R . . .
H742 H 0.3491 0.4853 0.8754 0.0865 1.0000 Uiso R . . .
H743 H 0.3167 0.4209 0.8063 0.0865 1.0000 Uiso R . . .
H821 H -0.1839 0.9161 0.4939 0.0704 1.0000 Uiso R . . .
H841 H -0.3745 0.7607 0.3661 0.0689 1.0000 Uiso R . . .
H861 H -0.3529 0.7872 0.5483 0.0629 1.0000 Uiso R . . .
H881 H -0.1491 0.9413 0.3608 0.1131 1.0000 Uiso R . . .
H882 H -0.1657 0.9706 0.4314 0.1131 1.0000 Uiso R . . .
H883 H -0.1264 0.9053 0.4023 0.1131 1.0000 Uiso R . . .
H891 H -0.2278 0.8184 0.2786 0.1236 1.0000 Uiso R . . .
H892 H -0.2979 0.7683 0.2948 0.1236 1.0000 Uiso R . . .
H893 H -0.2107 0.7768 0.3168 0.1236 1.0000 Uiso R . . .
H901 H -0.2901 0.9259 0.3305 0.1100 1.0000 Uiso R . . .
H902 H -0.3055 0.9508 0.4011 0.1100 1.0000 Uiso R . . .
H903 H -0.3568 0.8733 0.3472 0.1100 1.0000 Uiso R . . .
H921 H -0.5437 0.6282 0.3659 0.1145 1.0000 Uiso R . . .
H922 H -0.5054 0.7028 0.3612 0.1145 1.0000 Uiso R . . .
H923 H -0.4605 0.6418 0.3439 0.1145 1.0000 Uiso R . . .
H931 H -0.5641 0.7020 0.4742 0.1031 1.0000 Uiso R . . .
H932 H -0.5229 0.7780 0.4728 0.1031 1.0000 Uiso R . . .
H933 H -0.4931 0.7613 0.5263 0.1031 1.0000 Uiso R . . .
H941 H -0.4932 0.6058 0.4492 0.1163 1.0000 Uiso R . . .
H942 H -0.4241 0.6669 0.5023 0.1163 1.0000 Uiso R . . .
H943 H -0.4067 0.6207 0.4336 0.1163 1.0000 Uiso R . . .
H1021 H -0.1014 1.0308 0.6779 0.0644 1.0000 Uiso R . . .
H1041 H -0.2069 1.1899 0.6930 0.0697 1.0000 Uiso R . . .
H1061 H -0.3228 0.9673 0.5828 0.0622 1.0000 Uiso R . . .
H1081 H 0.0415 1.1933 0.7775 0.1163 1.0000 Uiso R . . .
H1082 H -0.0252 1.1238 0.7728 0.1163 1.0000 Uiso R . . .
H1083 H 0.0128 1.1204 0.7124 0.1163 1.0000 Uiso R . . .
H1091 H 0.0144 1.2713 0.7279 0.1069 1.0000 Uiso R . . .
H1092 H -0.0698 1.2543 0.6939 0.1069 1.0000 Uiso R . . .
H1093 H -0.0175 1.2012 0.6615 0.1069 1.0000 Uiso R . . .
H1101 H -0.0420 1.2757 0.8239 0.1014 1.0000 Uiso R . . .
H1102 H -0.1258 1.2597 0.7895 0.1014 1.0000 Uiso R . . .
H1103 H -0.1120 1.2087 0.8197 0.1014 1.0000 Uiso R . . .
H1121 H -0.3753 1.1818 0.6008 0.0929 0.4142(18) Uiso R P 3 1
H1122 H -0.2974 1.2136 0.6484 0.0929 0.4142(18) Uiso R P 3 1
H1123 H -0.2983 1.1629 0.5759 0.0929 0.4142(18) Uiso R P 3 1
H1131 H -0.4478 1.0507 0.5528 0.1085 0.4142(18) Uiso R P 3 1
H1132 H -0.4189 0.9933 0.5676 0.1085 0.4142(18) Uiso R P 3 1
H1133 H -0.3727 1.0283 0.5266 0.1085 0.4142(18) Uiso R P 3 1
H1141 H -0.4458 1.1289 0.6638 0.1039 0.4142(18) Uiso R P 3 1
H1142 H -0.3697 1.1592 0.7130 0.1039 0.4142(18) Uiso R P 3 1
H1143 H -0.4168 1.0735 0.6815 0.1039 0.4142(18) Uiso R P 3 1
H1221 H -0.2044 0.7810 0.6103 0.0596 1.0000 Uiso R . . .
H1241 H -0.3644 0.7683 0.7315 0.0592 1.0000 Uiso R . . .
H1261 H -0.3148 0.9439 0.6875 0.0573 1.0000 Uiso R . . .
H1281 H -0.1949 0.6224 0.6236 0.0912 1.0000 Uiso R . . .
H1282 H -0.1519 0.7084 0.6487 0.0912 1.0000 Uiso R . . .
H1283 H -0.2101 0.6642 0.5848 0.0912 1.0000 Uiso R . . .
H1291 H -0.2458 0.6474 0.7263 0.0784 1.0000 Uiso R . . .
H1292 H -0.2978 0.7024 0.7523 0.0784 1.0000 Uiso R . . .
H1293 H -0.2069 0.7345 0.7546 0.0784 1.0000 Uiso R . . .
H1301 H -0.3384 0.5766 0.6213 0.0787 1.0000 Uiso R . . .
H1302 H -0.3887 0.6329 0.6489 0.0787 1.0000 Uiso R . . .
H1303 H -0.3560 0.6199 0.5847 0.0787 1.0000 Uiso R . . .
H1321 H -0.4034 0.9978 0.8343 0.0775 0.7420(18) Uiso R P 4 1
H1322 H -0.3446 1.0057 0.7871 0.0775 0.7420(18) Uiso R P 4 1
H1323 H -0.3254 0.9753 0.8341 0.0775 0.7420(18) Uiso R P 4 1
H1331 H -0.5128 0.9179 0.7420 0.0733 0.7420(18) Uiso R P 4 1
H1332 H -0.4535 0.9262 0.6953 0.0733 0.7420(18) Uiso R P 4 1
H1333 H -0.5023 0.8460 0.6850 0.0733 0.7420(18) Uiso R P 4 1
H1341 H -0.4819 0.8689 0.8180 0.0741 0.7420(18) Uiso R P 4 1
H1342 H -0.4035 0.8470 0.8179 0.0741 0.7420(18) Uiso R P 4 1
H1343 H -0.4716 0.7973 0.7606 0.0741 0.7420(18) Uiso R P 4 1
H1441 H -0.0702 1.0237 1.2458 0.0873 1.0000 Uiso R . . .
H1451 H -0.1945 0.9670 1.2583 0.0977 1.0000 Uiso R . . .
H1471 H -0.3245 0.8563 1.2117 0.1137 1.0000 Uiso R . . .
H1481 H -0.3937 0.7435 1.1320 0.1150 1.0000 Uiso R . . .
H1501 H -0.4042 0.6377 1.0224 0.0950 1.0000 Uiso R . . .
H1511 H -0.3524 0.5887 0.9280 0.0882 1.0000 Uiso R . . .
H1561 H 0.0601 1.0405 1.2370 0.0695 1.0000 Uiso R . . .
H1571 H 0.1791 1.1036 1.2198 0.0823 1.0000 Uiso R . . .
H1591 H 0.1012 0.9914 1.0267 0.0865 1.0000 Uiso R . . .
H1601 H -0.0143 0.9251 1.0456 0.0665 1.0000 Uiso R . . .
H1621 H 0.2593 1.1529 1.0693 0.1159 0.3346(15) Uiso R P 5 1
H1622 H 0.1742 1.0968 1.0434 0.1159 0.3346(15) Uiso R P 5 1
H1631 H 0.3089 1.0444 1.0351 0.1075 0.3346(15) Uiso R P 5 1
H1632 H 0.2237 0.9950 0.9997 0.1075 0.3346(15) Uiso R P 5 1
H1641 H 0.3341 1.0799 0.9605 0.1080 0.3346(15) Uiso R P 5 1
H1642 H 0.2473 1.0794 0.9463 0.1080 0.3346(15) Uiso R P 5 1
H1651 H 0.2639 0.9358 0.9096 0.1223 0.3346(15) Uiso R P 5 1
H1652 H 0.2223 0.9647 0.8703 0.1223 0.3346(15) Uiso R P 5 1
H1661 H 0.3537 1.0266 0.8559 0.1237 0.3346(15) Uiso R P 5 1
H1662 H 0.3794 0.9722 0.8769 0.1237 0.3346(15) Uiso R P 5 1
H1671 H 0.2599 0.8937 0.7767 0.1091 0.3346(15) Uiso R P 5 1
H1672 H 0.3408 0.8775 0.7814 0.1091 0.3346(15) Uiso R P 5 1
H1701 H -0.2920 0.5387 0.8531 0.0906 1.0000 Uiso R . . .
H1711 H -0.2427 0.4956 0.7569 0.0873 1.0000 Uiso R . . .
H1731 H -0.0781 0.7017 0.8197 0.0868 1.0000 Uiso R . . .
H1741 H -0.1283 0.7440 0.9162 0.0767 1.0000 Uiso R . . .
H1761 H -0.0517 0.6562 0.7206 0.1060 0.1292(15) Uiso R P 6 1
H1762 H -0.0845 0.5934 0.6509 0.1060 0.1292(15) Uiso R P 6 1
H1771 H 0.0296 0.5875 0.7374 0.1072 0.1292(15) Uiso R P 6 1
H1772 H -0.0053 0.5223 0.6690 0.1072 0.1292(15) Uiso R P 6 1
H1781 H 0.0871 0.6636 0.6838 0.0938 0.1292(15) Uiso R P 6 1
H1782 H 0.1281 0.6028 0.6785 0.0938 0.1292(15) Uiso R P 6 1
H1791 H 0.0145 0.5833 0.5812 0.0766 0.1292(15) Uiso R P 6 1
H1792 H 0.0533 0.5211 0.5760 0.0766 0.1292(15) Uiso R P 6 1
H1801 H 0.1777 0.5992 0.5770 0.0792 0.1292(15) Uiso R P 6 1
H1802 H 0.1189 0.5841 0.5195 0.0792 0.1292(15) Uiso R P 6 1
H1811 H 0.1610 0.7211 0.6357 0.0793 0.1292(15) Uiso R P 6 1
H1812 H 0.1048 0.7060 0.5768 0.0793 0.1292(15) Uiso R P 6 1
H1831 H 0.2476 0.8155 0.6837 0.0746 1.0000 Uiso R . . .
H1851 H 0.4192 0.9811 0.6686 0.0989 1.0000 Uiso R . . .
H1861 H 0.4066 0.9018 0.5576 0.1009 1.0000 Uiso R . . .
H1871 H 0.3166 0.7822 0.5114 0.0774 1.0000 Uiso R . . .
H2121 H -0.3938 1.1935 0.6545 0.1047 0.5858(18) Uiso R P 3 2
H2122 H -0.3442 1.1910 0.7085 0.1047 0.5858(18) Uiso R P 3 2
H2123 H -0.3016 1.2166 0.6608 0.1047 0.5858(18) Uiso R P 3 2
H2131 H -0.4047 1.1039 0.5454 0.1032 0.5858(18) Uiso R P 3 2
H2132 H -0.3127 1.1247 0.5488 0.1032 0.5858(18) Uiso R P 3 2
H2133 H -0.3626 1.0406 0.5251 0.1032 0.5858(18) Uiso R P 3 2
H2141 H -0.4701 1.0647 0.6181 0.0952 0.5858(18) Uiso R P 3 2
H2142 H -0.4225 1.0589 0.6711 0.0952 0.5858(18) Uiso R P 3 2
H2143 H -0.4297 1.0004 0.5998 0.0952 0.5858(18) Uiso R P 3 2
H2281 H 0.1641 0.2607 0.5317 0.0723 0.7605(18) Uiso R P 1 2
H2282 H 0.2322 0.3185 0.5871 0.0723 0.7605(18) Uiso R P 1 2
H2283 H 0.2231 0.3271 0.5249 0.0723 0.7605(18) Uiso R P 1 2
H2291 H 0.0507 0.3001 0.5078 0.0736 0.7605(18) Uiso R P 1 2
H2292 H 0.0473 0.3827 0.5482 0.0736 0.7605(18) Uiso R P 1 2
H2293 H 0.1093 0.3666 0.5010 0.0736 0.7605(18) Uiso R P 1 2
H2301 H 0.0656 0.2863 0.6068 0.0803 0.7605(18) Uiso R P 1 2
H2302 H 0.1333 0.3441 0.6625 0.0803 0.7605(18) Uiso R P 1 2
H2303 H 0.0621 0.3688 0.6474 0.0803 0.7605(18) Uiso R P 1 2
H2321 H -0.4478 0.9893 0.7804 0.0731 0.2580(18) Uiso R P 4 2
H2322 H -0.3593 1.0031 0.7692 0.0731 0.2580(18) Uiso R P 4 2
H2323 H -0.4267 0.9557 0.7111 0.0731 0.2580(18) Uiso R P 4 2
H2331 H -0.5291 0.8597 0.7604 0.0706 0.2580(18) Uiso R P 4 2
H2332 H -0.5076 0.8266 0.6912 0.0706 0.2580(18) Uiso R P 4 2
H2333 H -0.4909 0.7935 0.7368 0.0706 0.2580(18) Uiso R P 4 2
H2341 H -0.4207 0.9361 0.8540 0.0728 0.2580(18) Uiso R P 4 2
H2342 H -0.3324 0.9501 0.8425 0.0728 0.2580(18) Uiso R P 4 2
H2343 H -0.3830 0.8696 0.8300 0.0728 0.2580(18) Uiso R P 4 2
H2481 H 0.4627 0.9590 1.0135 0.1001 0.4458(18) Uiso R P 2 2
H2482 H 0.5094 0.9071 0.9682 0.1001 0.4458(18) Uiso R P 2 2
H2483 H 0.4354 0.9173 0.9399 0.1001 0.4458(18) Uiso R P 2 2
H2491 H 0.3318 0.9060 1.0319 0.0923 0.4458(18) Uiso R P 2 2
H2492 H 0.2917 0.8189 0.9989 0.0923 0.4458(18) Uiso R P 2 2
H2493 H 0.3020 0.8633 0.9587 0.0923 0.4458(18) Uiso R P 2 2
H2501 H 0.4467 0.8901 1.0762 0.1011 0.4458(18) Uiso R P 2 2
H2502 H 0.4931 0.8369 1.0321 0.1011 0.4458(18) Uiso R P 2 2
H2503 H 0.4087 0.8027 1.0440 0.1011 0.4458(18) Uiso R P 2 2
H2621 H 0.3172 1.0705 1.0687 0.0798 0.6654(15) Uiso R P 5 2
H2622 H 0.2380 1.0060 1.0364 0.0798 0.6654(15) Uiso R P 5 2
H2631 H 0.2480 1.1502 1.0498 0.0734 0.6654(15) Uiso R P 5 2
H2632 H 0.1881 1.0742 1.0008 0.0734 0.6654(15) Uiso R P 5 2
H2641 H 0.3491 1.1048 0.9858 0.0819 0.6654(15) Uiso R P 5 2
H2642 H 0.2929 1.1326 0.9558 0.0819 0.6654(15) Uiso R P 5 2
H2651 H 0.2693 0.9781 0.9227 0.0849 0.6654(15) Uiso R P 5 2
H2652 H 0.2155 1.0068 0.8915 0.0849 0.6654(15) Uiso R P 5 2
H2661 H 0.3305 1.0549 0.8509 0.0721 0.6654(15) Uiso R P 5 2
H2662 H 0.3749 1.0123 0.8741 0.0721 0.6654(15) Uiso R P 5 2
H2671 H 0.2395 0.9321 0.7806 0.0724 0.6654(15) Uiso R P 5 2
H2672 H 0.2990 0.8962 0.7971 0.0724 0.6654(15) Uiso R P 5 2
H2761 H -0.0098 0.6172 0.7429 0.0941 0.8708(15) Uiso R P 6 2
H2762 H -0.0578 0.6457 0.7073 0.0941 0.8708(15) Uiso R P 6 2
H2771 H -0.0351 0.5020 0.6502 0.1072 0.8708(15) Uiso R P 6 2
H2772 H -0.0802 0.5328 0.6147 0.1072 0.8708(15) Uiso R P 6 2
H2781 H 0.0745 0.6198 0.6618 0.1270 0.8708(15) Uiso R P 6 2
H2782 H 0.0675 0.5387 0.6084 0.1270 0.8708(15) Uiso R P 6 2
H2791 H 0.0052 0.6451 0.5941 0.1182 0.8708(15) Uiso R P 6 2
H2792 H -0.0146 0.5614 0.5416 0.1182 0.8708(15) Uiso R P 6 2
H2801 H 0.0880 0.6345 0.5144 0.0984 0.8708(15) Uiso R P 6 2
H2802 H 0.1205 0.5796 0.5302 0.0984 0.8708(15) Uiso R P 6 2
H2811 H 0.1442 0.7275 0.6248 0.0793 0.8708(15) Uiso R P 6 2
H2812 H 0.1932 0.6734 0.6227 0.0793 0.8708(15) Uiso R P 6 2
H3011 H 0.2043 0.6359 0.4388 0.1242 1.0000 Uiso R . . .
H3012 H 0.1705 0.5696 0.3674 0.1241 1.0000 Uiso R . . .
H3041 H -0.0964 0.6734 1.0175 0.1029 1.0000 Uiso R . . .
H3042 H -0.0836 0.7242 1.0932 0.1030 1.0000 Uiso R . . .
H3043 H -0.0184 0.6858 1.0599 0.1031 1.0000 Uiso R . . .
H3051 H -0.0460 0.8016 1.0608 0.1000 1.0000 Uiso R . . .
H3061 H 0.1945 0.9108 1.0929 0.1040 1.0000 Uiso R . . .
H3062 H 0.1490 0.8984 1.1460 0.1040 1.0000 Uiso R . . .
H3063 H 0.2288 0.8780 1.1323 0.1039 1.0000 Uiso R . . .
H3071 H 0.0898 0.7978 1.0624 0.0869 1.0000 Uiso R . . .
H3081 H 0.1315 0.6241 0.9918 0.1790 1.0000 Uiso R . . .
H3082 H 0.2165 0.6615 0.9819 0.1790 1.0000 Uiso R . . .
H3083 H 0.2049 0.6012 1.0072 0.1790 1.0000 Uiso R . . .
H3091 H 0.1743 0.7268 1.0688 0.1588 1.0000 Uiso R . . .
H3101 H 0.5177 0.8778 1.2294 0.2271 1.0000 Uiso R . . .
H3102 H 0.4414 0.8774 1.1930 0.2270 1.0000 Uiso R . . .
H3103 H 0.5174 0.8672 1.1587 0.2270 1.0000 Uiso R . . .
H3111 H 0.4046 0.7571 1.1651 0.1791 1.0000 Uiso R . . .
H3121 H 0.3050 0.6623 1.2107 0.2580 1.0000 Uiso R . . .
H3122 H 0.2201 0.6472 1.1768 0.2580 1.0000 Uiso R . . .
H3123 H 0.2808 0.6087 1.1368 0.2580 1.0000 Uiso R . . .
H3131 H 0.2784 0.7272 1.1372 0.2440 1.0000 Uiso R . . .
H3141 H 0.5168 0.6006 1.1989 0.1790 0.5000 Uiso R . . .
H3151 H 0.4201 0.5767 1.1020 0.1152 0.5000 Uiso R . . .
H3142 H 0.4915 0.6616 1.1874 0.1788 0.5000 Uiso R . . .
H3143 H 0.4432 0.6247 1.2264 0.1789 0.5000 Uiso R . . .
H3161 H 0.4032 0.6721 1.0413 0.1290 0.143(3) Uiso R P 7 2
H3162 H 0.3875 0.6197 0.9662 0.1290 0.143(3) Uiso R P 7 2
H3163 H 0.4738 0.6743 1.0001 0.1290 0.143(3) Uiso R P 7 2
H3164 H 0.4198 0.5922 0.9716 0.1290 0.357(3) Uiso R P 7 1
H3165 H 0.3751 0.6528 1.0084 0.1289 0.357(3) Uiso R P 7 1
H3166 H 0.4621 0.6790 0.9954 0.1289 0.357(3) Uiso R P 7 1
H3171 H 0.4610 0.6971 1.1003 0.1025 0.357(3) Uiso R P 7 1
H3181 H 0.4506 0.6165 1.0587 0.1025 0.143(3) Uiso R P 7 2

loop_
_atom_site_aniso_label
_atom_site_aniso_U_11
_atom_site_aniso_U_22
_atom_site_aniso_U_33
_atom_site_aniso_U_23
_atom_site_aniso_U_13
_atom_site_aniso_U_12
Br1 0.0561(4) 0.0509(4) 0.0444(3) 0.0232(3) 0.0065(3) 0.0210(3)
Br2 0.0705(5) 0.0616(4) 0.0550(4) 0.0245(3) 0.0103(3) 0.0393(3)
Br3 0.0584(5) 0.0750(5) 0.0853(5) 0.0471(4) 0.0193(4) 0.0315(4)
Br4 0.0748(5) 0.0901(6) 0.0738(5) 0.0554(4) 0.0111(4) 0.0308(4)
C1 0.032(3) 0.037(3) 0.049(3) 0.018(2) -0.003(2) 0.010(2)
C2 0.041(3) 0.039(3) 0.036(3) 0.014(2) 0.003(2) 0.007(2)
C3 0.041(3) 0.039(3) 0.043(3) 0.021(2) 0.005(2) 0.016(2)
C4 0.041(3) 0.038(3) 0.043(3) 0.018(2) 0.002(2) 0.012(2)
C5 0.041(3) 0.051(3) 0.050(3) 0.023(3) 0.001(2) 0.018(2)
C6 0.042(3) 0.044(3) 0.054(3) 0.017(3) 0.005(3) 0.015(2)
C7 0.054(3) 0.049(3) 0.043(3) 0.026(3) 0.004(2) 0.021(3)
C8 0.042(3) 0.048(3) 0.052(3) 0.014(3) 0.005(3) 0.019(2)
C9 0.050(3) 0.043(3) 0.044(3) 0.017(2) 0.001(2) 0.018(2)
C10 0.052(3) 0.038(3) 0.048(3) 0.009(2) -0.009(3) 0.016(2)
C11 0.053(3) 0.056(3) 0.056(3) 0.027(3) 0.009(3) 0.018(3)
C12 0.047(3) 0.046(3) 0.045(3) 0.023(2) 0.003(2) 0.014(3)
C13 0.044(3) 0.051(3) 0.048(3) 0.026(3) 0.002(2) 0.013(3)
C14 0.048(3) 0.052(3) 0.051(3) 0.028(3) 0.005(3) 0.020(3)
C21 0.037(3) 0.038(3) 0.046(3) 0.014(2) -0.003(2) 0.015(2)
C22 0.039(3) 0.046(3) 0.055(3) 0.027(3) 0.001(2) 0.015(2)
C23 0.049(2) 0.037(2) 0.051(2) 0.017(2) 0.002(2) 0.013(2)
C24 0.043(3) 0.039(3) 0.049(3) 0.012(2) -0.001(2) 0.014(2)
C25 0.044(3) 0.045(3) 0.047(3) 0.023(2) 0.001(2) 0.018(2)
C26 0.045(3) 0.040(3) 0.047(3) 0.022(2) 0.002(2) 0.012(2)
C27 0.056(2) 0.0399(19) 0.061(2) 0.0146(17) 0.0032(18) 0.0073(17)
C28 0.057(4) 0.042(4) 0.067(5) 0.016(4) 0.002(4) 0.006(4)
C29 0.058(4) 0.046(5) 0.066(4) 0.008(4) 0.006(4) 0.007(4)
C30 0.057(3) 0.040(4) 0.065(5) 0.011(4) 0.004(4) 0.008(4)
C31 0.058(3) 0.050(3) 0.053(3) 0.025(3) 0.016(3) 0.019(3)
C32 0.058(3) 0.063(4) 0.059(4) 0.024(3) 0.023(3) 0.024(3)
C33 0.077(4) 0.056(3) 0.052(3) 0.026(3) 0.010(3) 0.029(3)
C34 0.061(3) 0.048(3) 0.053(3) 0.020(3) 0.005(3) -0.001(3)
C41 0.036(3) 0.049(3) 0.046(3) 0.025(2) 0.003(2) 0.012(2)
C42 0.044(3) 0.048(3) 0.046(3) 0.021(3) 0.003(2) 0.010(2)
C43 0.054(3) 0.053(3) 0.055(3) 0.019(2) 0.000(2) 0.015(2)
C44 0.035(3) 0.064(4) 0.056(3) 0.027(3) -0.006(3) 0.006(3)
C45 0.040(3) 0.053(3) 0.048(3) 0.029(3) 0.001(2) 0.008(2)
C46 0.053(3) 0.042(3) 0.045(3) 0.023(2) 0.000(3) 0.014(3)
C47 0.060(2) 0.065(2) 0.069(2) 0.004(2) 0.000(2) 0.009(2)
C48 0.061(4) 0.065(4) 0.084(4) 0.000(4) -0.004(4) 0.013(4)
C49 0.066(4) 0.080(4) 0.069(4) -0.003(4) 0.004(4) 0.004(4)
C50 0.060(3) 0.064(4) 0.072(4) 0.005(4) -0.002(4) 0.000(4)
C51 0.043(3) 0.060(3) 0.067(4) 0.035(3) 0.009(3) 0.017(3)
C52 0.042(3) 0.076(4) 0.083(4) 0.053(3) -0.003(3) 0.009(3)
C53 0.045(3) 0.067(4) 0.091(4) 0.042(3) 0.006(3) 0.014(3)
C54 0.049(3) 0.075(4) 0.071(4) 0.033(3) 0.004(3) 0.024(3)
C61 0.046(3) 0.034(3) 0.038(3) 0.009(2) -0.003(2) 0.009(2)
C62 0.044(3) 0.046(3) 0.050(3) 0.021(3) 0.001(2) 0.015(2)
C63 0.048(3) 0.041(3) 0.053(3) 0.020(2) 0.008(3) 0.016(2)
C64 0.056(3) 0.042(3) 0.053(3) 0.024(3) 0.014(3) 0.016(3)
C65 0.048(3) 0.040(3) 0.054(3) 0.019(2) 0.007(3) 0.017(2)
C66 0.042(3) 0.044(3) 0.051(3) 0.019(3) 0.002(2) 0.008(2)
C67 0.054(3) 0.052(3) 0.074(4) 0.035(3) 0.013(3) 0.019(3)
C68 0.047(3) 0.055(4) 0.090(4) 0.028(3) 0.010(3) 0.009(3)
C69 0.055(4) 0.076(4) 0.072(4) 0.029(3) 0.010(3) 0.029(3)
C70 0.063(4) 0.104(5) 0.109(5) 0.070(4) 0.045(4) 0.041(4)
C71 0.050(3) 0.058(3) 0.071(4) 0.042(3) 0.009(3) 0.014(3)
C72 0.070(4) 0.067(4) 0.087(4) 0.046(3) -0.003(4) 0.025(3)
C73 0.065(4) 0.057(4) 0.084(4) 0.040(3) 0.019(3) 0.026(3)
C74 0.062(4) 0.069(4) 0.106(5) 0.055(4) 0.008(4) 0.026(3)
C81 0.040(3) 0.052(3) 0.053(3) 0.023(3) 0.001(2) 0.016(2)
C82 0.057(3) 0.067(4) 0.066(4) 0.042(3) 0.007(3) 0.021(3)
C83 0.061(4) 0.059(4) 0.058(3) 0.026(3) 0.001(3) 0.021(3)
C84 0.058(3) 0.064(4) 0.057(3) 0.025(3) 0.002(3) 0.033(3)
C85 0.059(3) 0.054(3) 0.065(4) 0.028(3) 0.003(3) 0.020(3)
C86 0.042(3) 0.062(3) 0.058(3) 0.030(3) 0.000(3) 0.020(3)
C87 0.066(4) 0.074(4) 0.062(4) 0.033(3) 0.006(3) 0.031(3)
C88 0.083(4) 0.117(6) 0.092(5) 0.069(4) 0.013(4) 0.012(4)
C89 0.156(5) 0.097(5) 0.091(5) 0.059(4) 0.058(5) 0.068(5)
C90 0.135(5) 0.084(5) 0.086(5) 0.057(4) 0.032(4) 0.047(4)
C91 0.051(3) 0.069(4) 0.075(4) 0.032(3) -0.006(3) 0.008(3)
C92 0.064(4) 0.101(5) 0.090(5) 0.030(4) -0.018(4) 0.001(4)
C93 0.066(4) 0.106(5) 0.090(5) 0.051(4) 0.007(4) 0.025(4)
C94 0.082(4) 0.074(5) 0.117(6) 0.044(4) -0.020(5) -0.001(4)
C101 0.060(3) 0.048(3) 0.057(3) 0.033(3) 0.010(3) 0.017(3)
C102 0.059(3) 0.054(3) 0.059(3) 0.033(3) 0.013(3) 0.023(3)
C103 0.063(4) 0.054(3) 0.075(4) 0.034(3) 0.018(3) 0.024(3)
C104 0.051(3) 0.051(3) 0.079(4) 0.036(3) 0.015(3) 0.017(3)
C105 0.061(3) 0.081(3) 0.092(3) 0.060(3) 0.022(3) 0.034(2)
C106 0.044(3) 0.052(3) 0.071(4) 0.034(3) 0.007(3) 0.021(3)
C107 0.056(3) 0.051(3) 0.077(4) 0.030(3) 0.013(3) 0.013(3)
C108 0.060(4) 0.068(4) 0.135(6) 0.029(4) -0.006(4) 0.013(4)
C109 0.093(5) 0.073(4) 0.089(5) 0.042(4) 0.013(4) 0.001(4)
C110 0.089(4) 0.087(5) 0.074(4) 0.036(4) 0.005(4) 0.024(4)
C111 0.068(2) 0.088(2) 0.102(3) 0.058(2) 0.017(2) 0.038(2)
C112 0.069(4) 0.090(4) 0.100(5) 0.060(4) 0.010(4) 0.036(4)
C113 0.072(4) 0.098(5) 0.112(5) 0.051(4) 0.008(4) 0.036(4)
C114 0.072(4) 0.099(5) 0.105(4) 0.054(4) 0.019(4) 0.036(4)
C121 0.046(3) 0.053(3) 0.055(3) 0.028(3) 0.002(3) 0.016(3)
C122 0.055(3) 0.050(3) 0.049(3) 0.025(3) 0.002(3) 0.019(3)
C123 0.049(3) 0.042(3) 0.061(3) 0.022(3) 0.003(3) 0.016(3)
C124 0.042(3) 0.044(3) 0.056(3) 0.022(3) -0.003(3) 0.005(2)
C125 0.049(2) 0.053(3) 0.056(3) 0.025(2) 0.000(2) 0.023(2)
C126 0.047(3) 0.048(3) 0.050(3) 0.023(3) -0.001(3) 0.016(3)
C127 0.057(3) 0.062(3) 0.069(4) 0.038(3) 0.015(3) 0.033(3)
C128 0.080(4) 0.066(4) 0.103(5) 0.048(4) 0.026(4) 0.038(3)
C129 0.066(4) 0.069(4) 0.077(4) 0.048(3) 0.002(3) 0.023(3)
C130 0.072(4) 0.057(4) 0.060(4) 0.019(3) 0.014(3) 0.022(3)
C131 0.055(2) 0.056(2) 0.062(2) 0.0228(17) 0.0068(18) 0.0229(18)
C132 0.060(3) 0.057(3) 0.065(4) 0.017(3) 0.006(3) 0.023(3)
C133 0.058(3) 0.061(3) 0.062(3) 0.025(3) 0.007(3) 0.024(3)
C134 0.058(3) 0.060(3) 0.065(4) 0.024(3) 0.013(3) 0.024(3)
C141 0.069(4) 0.075(4) 0.067(4) 0.038(3) -0.002(3) 0.022(3)
N142 0.051(3) 0.063(3) 0.073(3) 0.035(3) 0.001(3) 0.021(3)
C143 0.061(4) 0.059(4) 0.067(4) 0.033(3) 0.004(3) 0.027(3)
C144 0.080(4) 0.074(4) 0.056(4) 0.024(3) 0.002(3) 0.017(4)
C145 0.075(4) 0.104(5) 0.069(4) 0.045(4) 0.011(4) 0.023(4)
C146 0.055(4) 0.097(5) 0.071(4) 0.041(4) 0.000(3) 0.010(4)
C147 0.089(5) 0.125(6) 0.091(5) 0.067(5) 0.022(4) 0.031(5)
C148 0.061(4) 0.130(6) 0.079(5) 0.057(4) -0.011(4) -0.012(4)
C149 0.061(4) 0.091(5) 0.090(5) 0.061(4) -0.008(4) 0.004(4)
C150 0.061(4) 0.087(5) 0.098(5) 0.060(4) -0.024(4) 0.003(4)
C151 0.065(4) 0.069(4) 0.090(5) 0.045(4) -0.017(4) 0.012(3)
C152 0.055(4) 0.055(4) 0.096(5) 0.044(3) -0.025(4) 0.002(3)
N153 0.057(3) 0.058(3) 0.091(4) 0.038(3) -0.005(3) 0.023(3)
C154 0.059(4) 0.078(4) 0.082(4) 0.046(4) -0.006(3) 0.021(3)
C155 0.060(3) 0.048(3) 0.058(3) 0.021(3) 0.000(3) 0.024(3)
C156 0.056(4) 0.053(3) 0.065(4) 0.024(3) 0.001(3) 0.025(3)
C157 0.062(4) 0.059(4) 0.058(4) 0.001(3) 0.001(3) 0.024(3)
C158 0.052(4) 0.057(4) 0.083(5) 0.003(4) -0.006(3) 0.002(3)
C159 0.065(4) 0.058(4) 0.065(4) 0.009(3) 0.010(3) 0.008(3)
C160 0.043(3) 0.044(3) 0.068(4) 0.014(3) -0.002(3) 0.016(3)
O161 0.078(3) 0.087(3) 0.079(3) 0.000(3) 0.014(3) -0.013(3)
C162 0.075(4) 0.071(4) 0.088(4) 0.005(4) 0.000(5) -0.008(4)
C163 0.079(4) 0.064(5) 0.086(5) 0.016(4) -0.004(5) -0.004(4)
C164 0.083(4) 0.062(5) 0.085(5) 0.015(4) -0.007(5) 0.002(5)
C165 0.091(4) 0.065(5) 0.091(5) 0.010(5) -0.007(5) 0.002(5)
C166 0.089(4) 0.069(5) 0.096(5) 0.010(4) -0.006(5) -0.001(5)
C167 0.077(4) 0.068(4) 0.090(4) 0.016(4) -0.001(4) -0.001(4)
O168 0.066(3) 0.062(3) 0.086(3) 0.018(2) 0.002(2) 0.005(2)
C169 0.051(3) 0.063(4) 0.083(4) 0.033(3) -0.025(3) 0.010(3)
C170 0.051(4) 0.065(4) 0.112(5) 0.049(4) -0.018(4) 0.005(3)
C171 0.058(4) 0.058(4) 0.085(5) 0.024(3) -0.022(4) 0.009(3)
C172 0.055(4) 0.067(4) 0.092(5) 0.045(4) -0.019(4) 0.007(3)
C173 0.073(4) 0.055(4) 0.086(5) 0.041(3) -0.015(4) 0.002(3)
C174 0.059(4) 0.050(3) 0.080(4) 0.031(3) -0.022(3) 0.011(3)
O175 0.076(3) 0.063(3) 0.082(3) 0.037(2) -0.018(2) -0.005(2)
C176 0.078(4) 0.079(4) 0.081(4) 0.037(4) -0.018(4) -0.016(4)
C177 0.075(3) 0.090(3) 0.077(3) 0.042(3) -0.016(3) -0.019(3)
C178 0.065(4) 0.084(5) 0.070(4) 0.043(4) -0.017(4) -0.006(4)
C179 0.053(4) 0.075(5) 0.066(5) 0.046(5) -0.015(5) 0.007(5)
C180 0.054(4) 0.075(4) 0.066(5) 0.037(4) -0.004(4) 0.012(4)
C181 0.053(2) 0.074(3) 0.063(3) 0.029(2) 0.002(2) 0.013(2)
O182 0.053(2) 0.066(2) 0.064(2) 0.030(2) 0.0073(18) 0.0204(19)
C183 0.046(3) 0.068(4) 0.076(4) 0.035(3) 0.002(3) 0.019(3)
C184 0.054(4) 0.062(4) 0.085(4) 0.027(3) 0.010(3) 0.023(3)
C185 0.063(4) 0.069(4) 0.113(5) 0.043(4) 0.014(4) 0.013(4)
C186 0.076(4) 0.079(5) 0.109(5) 0.053(4) 0.023(4) 0.024(4)
C187 0.063(4) 0.076(4) 0.072(4) 0.045(3) 0.016(3) 0.028(3)
C188 0.043(3) 0.063(4) 0.077(4) 0.036(3) 0.002(3) 0.021(3)
C212 0.071(4) 0.091(4) 0.113(4) 0.050(4) 0.019(4) 0.041(4)
C213 0.078(4) 0.101(4) 0.103(4) 0.060(4) 0.017(4) 0.042(4)
C214 0.065(4) 0.089(4) 0.105(4) 0.055(4) 0.018(4) 0.040(3)
C228 0.061(3) 0.039(3) 0.066(4) 0.016(3) 0.002(3) 0.009(3)
C229 0.058(3) 0.046(3) 0.065(3) 0.016(3) -0.001(3) 0.010(3)
C230 0.066(3) 0.045(3) 0.066(3) 0.014(3) 0.008(3) 0.000(3)
C232 0.057(4) 0.058(4) 0.067(5) 0.025(4) 0.004(4) 0.021(4)
C233 0.055(4) 0.056(4) 0.064(5) 0.023(4) 0.007(4) 0.023(4)
C234 0.059(4) 0.058(4) 0.063(4) 0.023(4) 0.007(4) 0.022(4)
C248 0.064(4) 0.066(4) 0.078(4) 0.005(4) 0.004(4) 0.005(4)
C249 0.060(3) 0.060(4) 0.071(4) 0.003(4) 0.009(4) 0.005(4)
C250 0.068(4) 0.074(4) 0.066(4) 0.001(4) -0.003(4) 0.006(4)
C262 0.071(4) 0.059(4) 0.058(3) 0.024(3) -0.004(3) 0.004(3)
C263 0.071(4) 0.047(3) 0.059(3) 0.025(3) -0.014(3) 0.006(3)
C264 0.070(4) 0.055(4) 0.065(4) 0.024(3) -0.009(3) 0.007(3)
C265 0.072(4) 0.055(4) 0.064(4) 0.022(3) -0.006(3) 0.002(3)
C266 0.058(3) 0.049(3) 0.064(4) 0.023(3) -0.008(3) 0.011(3)
C267 0.061(3) 0.048(3) 0.067(3) 0.024(3) -0.012(3) 0.015(3)
C276 0.074(3) 0.075(3) 0.078(3) 0.048(3) -0.024(3) -0.010(3)
C277 0.075(3) 0.090(3) 0.077(3) 0.042(3) -0.016(3) -0.019(3)
C278 0.083(3) 0.109(4) 0.081(4) 0.039(3) -0.014(3) -0.030(4)
C279 0.076(3) 0.103(4) 0.078(4) 0.032(3) -0.005(3) -0.011(4)
C280 0.060(3) 0.094(4) 0.062(3) 0.025(3) -0.005(3) -0.001(3)
C281 0.053(2) 0.074(3) 0.063(3) 0.029(2) 0.002(2) 0.013(2)
C301 0.085(5) 0.088(5) 0.108(5) 0.051(4) 0.008(4) 0.005(4)
Cl302 0.0783(15) 0.1041(18) 0.1164(19) 0.0380(15) 0.0027(14) 0.0030(13)
Cl303 0.102(2) 0.129(2) 0.121(2) 0.0289(18) -0.0094(17) 0.0436(18)
C304 0.056(3) 0.058(4) 0.066(4) 0.028(3) 0.000(3) 0.014(3)
O305 0.056(3) 0.070(3) 0.080(3) 0.042(2) 0.012(2) 0.020(2)
C306 0.060(4) 0.067(4) 0.076(4) 0.036(3) 0.009(3) 0.019(3)
O307 0.050(2) 0.064(3) 0.067(3) 0.038(2) 0.008(2) 0.020(2)
C308 0.134(5) 0.099(6) 0.100(6) 0.009(5) 0.008(5) 0.065(5)
O309 0.148(4) 0.080(3) 0.079(3) 0.015(3) -0.010(3) 0.070(3)
C310 0.142(6) 0.097(6) 0.136(7) 0.036(6) 0.048(6) 0.011(6)
O311 0.126(5) 0.108(5) 0.206(6) 0.067(5) 0.069(5) 0.035(4)
C312 0.098(5) 0.135(6) 0.280(8) 0.139(6) -0.010(7) 0.024(5)
O313 0.093(4) 0.179(6) 0.257(7) 0.165(5) -0.036(5) -0.014(4)
C314 0.110(6) 0.075(7) 0.129(8) 0.002(7) -0.033(7) 0.066(6)
O315 0.098(5) 0.052(5) 0.113(6) 0.036(5) -0.009(6) 0.013(5)
C316 0.050(5) 0.091(7) 0.088(7) 0.034(6) 0.013(6) 0.009(6)

loop_
_atom_type_symbol
_atom_type_scat_dispersion_real
_atom_type_scat_dispersion_imag
_atom_type_scat_Cromer_Mann_a1
_atom_type_scat_Cromer_Mann_b1
_atom_type_scat_Cromer_Mann_a2
_atom_type_scat_Cromer_Mann_b2
_atom_type_scat_Cromer_Mann_a3
_atom_type_scat_Cromer_Mann_b3
_atom_type_scat_Cromer_Mann_a4
_atom_type_scat_Cromer_Mann_b4
_atom_type_scat_Cromer_Mann_c
_atom_type_scat_source
C 0.0020 0.0020 2.3100 20.8439 1.0200 10.2075 1.5886 0.5687 0.8650 51.6512 0.2156
;
 International Tables Vol C 4.2.6.8 and 6.1.1.4 and 
 D. T. Cromer, J. Appl. Cryst. (1983), 16, 433.
;
H 0.0000 0.0000 0.4930 10.5109 0.3229 26.1257 0.1402 3.1424 0.0408 57.7998 0.0030
;
 International Tables Vol C 4.2.6.8 and 6.1.1.4 and 
 D. T. Cromer, J. Appl. Cryst. (1983), 16, 433.
;
Br -0.2830 2.3430 17.1789 2.1723 5.2358 16.5796 5.6377 0.2609 3.9851 41.4328 2.9557
;
 International Tables Vol C 4.2.6.8 and 6.1.1.4 and 
 D. T. Cromer, J. Appl. Cryst. (1983), 16, 433.
;
N 0.0040 0.0030 12.2126 0.0057 3.1322 9.8933 2.0125 28.9975 1.1663 0.5826 -11.5290
;
 International Tables Vol C 4.2.6.8 and 6.1.1.4 and 
 D. T. Cromer, J. Appl. Cryst. (1983), 16, 433.
;
O 0.0070 0.0060 3.0485 13.2771 2.2868 5.7011 1.5463 0.3239 0.8670 32.9089 0.2508
;
 International Tables Vol C 4.2.6.8 and 6.1.1.4 and 
 D. T. Cromer, J. Appl. Cryst. (1983), 16, 433.
;
Cl 0.1250 0.1500 11.4604 0.0104 7.1964 1.1662 6.2556 18.5194 1.6455 47.7784 -9.5574
;
 International Tables Vol C 4.2.6.8 and 6.1.1.4 and 
 D. T. Cromer, J. Appl. Cryst. (1983), 16, 433.
;

loop_
_geom_angle_atom_site_label_1
_geom_angle_atom_site_label_2
_geom_angle_atom_site_label_3
_geom_angle
_geom_angle_publ_flag
C2 C1 C21 108.5(4) yes
C2 C1 C41 108.0(4) yes
C21 C1 C41 111.3(5) yes
C2 C1 C61 111.4(5) yes
C21 C1 C61 110.0(4) yes
C41 C1 C61 107.6(4) yes
C1 C2 C3 177.6(6) yes
C2 C3 C4 175.1(6) yes
C3 C4 C5 121.0(5) yes
C3 C4 C6 119.0(5) yes
C5 C4 C6 120.0(5) yes
Br2 C5 Br1 114.9(3) yes
Br2 C5 C4 121.3(4) yes
Br1 C5 C4 123.8(5) yes
C4 C6 C7 175.9(6) yes
C6 C7 C8 179.6(7) yes
C7 C8 C9 177.4(7) yes
C8 C9 C10 176.0(7) yes
C9 C10 C11 120.9(6) yes
C9 C10 C12 116.2(6) yes
C11 C10 C12 122.9(6) yes
Br3 C11 Br4 116.2(3) yes
Br3 C11 C10 122.4(5) yes
Br4 C11 C10 121.4(5) yes
C10 C12 C13 176.1(7) yes
C12 C13 C14 177.9(7) yes
C13 C14 C81 107.4(5) yes
C13 C14 C101 110.8(5) yes
C81 C14 C101 109.8(5) yes
C13 C14 C121 107.6(5) yes
C81 C14 C121 109.6(5) yes
C101 C14 C121 111.5(5) yes
C1 C21 C22 120.2(5) yes
C1 C21 C26 120.7(5) yes
C22 C21 C26 119.1(5) yes
C21 C22 C23 120.6(5) yes
C21 C22 H221 119.6 no
C23 C22 H221 119.7 no
C22 C23 C24 118.5(4) yes
C22 C23 C27 122.2(4) yes
C24 C23 C27 119.3(4) yes
C23 C24 C25 121.9(5) yes
C23 C24 H241 119.1 no
C25 C24 H241 119.0 no
C24 C25 C26 118.2(6) yes
C24 C25 C31 118.6(5) yes
C26 C25 C31 123.0(5) yes
C21 C26 C25 121.6(5) yes
C21 C26 H261 119.2 no
C25 C26 H261 119.2 no
C23 C27 C28 109.74(5) yes
C23 C27 C29 109.77(5) yes
C28 C27 C29 109.18(5) yes
C23 C27 C30 109.76(5) yes
C28 C27 C30 109.18(5) yes
C29 C27 C30 109.19(5) yes
C23 C27 C228 109.75(5) yes
C23 C27 C229 109.71(5) yes
C228 C27 C229 109.19(5) yes
C23 C27 C230 109.79(5) yes
C228 C27 C230 109.20(5) yes
C229 C27 C230 109.18(5) yes
C27 C28 H281 109.6 no
C27 C28 H282 109.6 no
H281 C28 H282 109.5 no
C27 C28 H283 109.2 no
H281 C28 H283 109.5 no
H282 C28 H283 109.5 no
C27 C29 H291 109.5 no
C27 C29 H292 109.7 no
H291 C29 H292 109.5 no
C27 C29 H293 109.2 no
H291 C29 H293 109.5 no
H292 C29 H293 109.5 no
C27 C30 H301 109.5 no
C27 C30 H302 109.2 no
H301 C30 H302 109.5 no
C27 C30 H303 109.7 no
H301 C30 H303 109.5 no
H302 C30 H303 109.5 no
C25 C31 C32 107.2(5) yes
C25 C31 C33 110.0(6) yes
C32 C31 C33 110.4(5) yes
C25 C31 C34 111.0(5) yes
C32 C31 C34 109.1(6) yes
C33 C31 C34 109.1(6) yes
C31 C32 H321 109.6 no
C31 C32 H322 109.3 no
H321 C32 H322 109.5 no
C31 C32 H323 109.5 no
H321 C32 H323 109.5 no
H322 C32 H323 109.5 no
C31 C33 H331 109.6 no
C31 C33 H332 109.4 no
H331 C33 H332 109.5 no
C31 C33 H333 109.4 no
H331 C33 H333 109.5 no
H332 C33 H333 109.5 no
C31 C34 H341 109.5 no
C31 C34 H342 109.4 no
H341 C34 H342 109.5 no
C31 C34 H343 109.4 no
H341 C34 H343 109.5 no
H342 C34 H343 109.5 no
C1 C41 C42 118.2(5) yes
C1 C41 C46 121.5(5) yes
C42 C41 C46 120.1(5) yes
C41 C42 C43 120.6(6) yes
C41 C42 H421 119.7 no
C43 C42 H421 119.7 no
C42 C43 C44 117.7(5) yes
C42 C43 C47 119.9(4) yes
C44 C43 C47 122.4(4) yes
C43 C44 C45 123.0(5) yes
C43 C44 H441 118.5 no
C45 C44 H441 118.5 no
C44 C45 C46 117.5(6) yes
C44 C45 C51 123.5(5) yes
C46 C45 C51 119.0(6) yes
C45 C46 C41 121.1(6) yes
C45 C46 H461 119.4 no
C41 C46 H461 119.5 no
C43 C47 C48 110.57(5) yes
C43 C47 C49 110.60(5) yes
C48 C47 C49 108.30(5) yes
C43 C47 C50 110.65(5) yes
C48 C47 C50 108.31(5) yes
C49 C47 C50 108.33(5) yes
C43 C47 C248 110.60(5) yes
C43 C47 C249 110.65(5) yes
C248 C47 C249 108.32(5) yes
C43 C47 C250 110.59(5) yes
C248 C47 C250 108.30(5) yes
C249 C47 C250 108.30(5) yes
C47 C48 H481 109.3 no
C47 C48 H482 109.5 no
H481 C48 H482 109.5 no
C47 C48 H483 109.5 no
H481 C48 H483 109.5 no
H482 C48 H483 109.5 no
C47 C49 H491 109.4 no
C47 C49 H492 109.5 no
H491 C49 H492 109.5 no
C47 C49 H493 109.5 no
H491 C49 H493 109.5 no
H492 C49 H493 109.5 no
C47 C50 H501 109.5 no
C47 C50 H502 109.5 no
H501 C50 H502 109.5 no
C47 C50 H503 109.5 no
H501 C50 H503 109.5 no
H502 C50 H503 109.5 no
C45 C51 C52 112.1(6) yes
C45 C51 C53 109.5(5) yes
C52 C51 C53 108.1(5) yes
C45 C51 C54 110.0(5) yes
C52 C51 C54 109.0(6) yes
C53 C51 C54 108.0(6) yes
C51 C52 H521 109.5 no
C51 C52 H522 109.4 no
H521 C52 H522 109.5 no
C51 C52 H523 109.5 no
H521 C52 H523 109.5 no
H522 C52 H523 109.5 no
C51 C53 H531 109.5 no
C51 C53 H532 109.5 no
H531 C53 H532 109.5 no
C51 C53 H533 109.4 no
H531 C53 H533 109.5 no
H532 C53 H533 109.5 no
C51 C54 H541 109.4 no
C51 C54 H542 109.6 no
H541 C54 H542 109.5 no
C51 C54 H543 109.4 no
H541 C54 H543 109.5 no
H542 C54 H543 109.5 no
C1 C61 C62 122.1(5) yes
C1 C61 C66 120.0(5) yes
C62 C61 C66 117.8(6) yes
C61 C62 C63 122.7(6) yes
C61 C62 H621 118.6 no
C63 C62 H621 118.6 no
C62 C63 C64 116.6(6) yes
C62 C63 C67 120.0(6) yes
C64 C63 C67 123.4(6) yes
C63 C64 C65 123.3(6) yes
C63 C64 H641 118.4 no
C65 C64 H641 118.3 no
C64 C65 C66 117.5(6) yes
C64 C65 C71 119.4(5) yes
C66 C65 C71 123.1(6) yes
C61 C66 C65 122.1(6) yes
C61 C66 H661 119.0 no
C65 C66 H661 119.0 no
C63 C67 C68 108.6(6) yes
C63 C67 C69 110.7(6) yes
C68 C67 C69 109.6(6) yes
C63 C67 C70 111.7(6) yes
C68 C67 C70 109.6(6) yes
C69 C67 C70 106.5(6) yes
C67 C68 H681 109.4 no
C67 C68 H682 109.5 no
H681 C68 H682 109.5 no
C67 C68 H683 109.5 no
H681 C68 H683 109.5 no
H682 C68 H683 109.5 no
C67 C69 H691 109.4 no
C67 C69 H692 109.5 no
H691 C69 H692 109.5 no
C67 C69 H693 109.4 no
H691 C69 H693 109.5 no
H692 C69 H693 109.5 no
C67 C70 H701 109.4 no
C67 C70 H702 109.4 no
H701 C70 H702 109.5 no
C67 C70 H703 109.6 no
H701 C70 H703 109.5 no
H702 C70 H703 109.5 no
C65 C71 C72 109.0(6) yes
C65 C71 C73 109.3(5) yes
C72 C71 C73 108.3(6) yes
C65 C71 C74 113.3(5) yes
C72 C71 C74 109.3(6) yes
C73 C71 C74 107.5(6) yes
C71 C72 H721 109.4 no
C71 C72 H722 109.5 no
H721 C72 H722 109.5 no
C71 C72 H723 109.5 no
H721 C72 H723 109.5 no
H722 C72 H723 109.5 no
C71 C73 H731 109.4 no
C71 C73 H732 109.6 no
H731 C73 H732 109.5 no
C71 C73 H733 109.4 no
H731 C73 H733 109.5 no
H732 C73 H733 109.5 no
C71 C74 H741 109.5 no
C71 C74 H742 109.5 no
H741 C74 H742 109.5 no
C71 C74 H743 109.4 no
H741 C74 H743 109.5 no
H742 C74 H743 109.5 no
C14 C81 C82 118.4(6) yes
C14 C81 C86 121.2(6) yes
C82 C81 C86 120.2(6) yes
C81 C82 C83 121.8(7) yes
C81 C82 H821 119.2 no
C83 C82 H821 119.1 no
C82 C83 C84 118.0(7) yes
C82 C83 C87 122.0(7) yes
C84 C83 C87 119.9(6) yes
C83 C84 C85 121.7(6) yes
C83 C84 H841 119.1 no
C85 C84 H841 119.1 no
C84 C85 C86 118.6(7) yes
C84 C85 C91 123.1(6) yes
C86 C85 C91 118.3(6) yes
C85 C86 C81 119.6(6) yes
C85 C86 H861 120.2 no
C81 C86 H861 120.2 no
C83 C87 C88 112.5(6) yes
C83 C87 C89 109.9(7) yes
C88 C87 C89 110.4(8) yes
C83 C87 C90 106.4(6) yes
C88 C87 C90 107.9(8) yes
C89 C87 C90 109.7(7) yes
C87 C88 H881 109.5 no
C87 C88 H882 109.3 no
H881 C88 H882 109.5 no
C87 C88 H883 109.6 no
H881 C88 H883 109.5 no
H882 C88 H883 109.5 no
C87 C89 H891 109.6 no
C87 C89 H892 109.4 no
H891 C89 H892 109.5 no
C87 C89 H893 109.3 no
H891 C89 H893 109.5 no
H892 C89 H893 109.5 no
C87 C90 H901 109.6 no
C87 C90 H902 109.4 no
H901 C90 H902 109.5 no
C87 C90 H903 109.4 no
H901 C90 H903 109.5 no
H902 C90 H903 109.5 no
C85 C91 C92 113.4(7) yes
C85 C91 C93 108.9(7) yes
C92 C91 C93 106.9(7) yes
C85 C91 C94 110.0(6) yes
C92 C91 C94 110.2(8) yes
C93 C91 C94 107.3(8) yes
C91 C92 H921 109.5 no
C91 C92 H922 109.6 no
H921 C92 H922 109.5 no
C91 C92 H923 109.2 no
H921 C92 H923 109.5 no
H922 C92 H923 109.5 no
C91 C93 H931 109.6 no
C91 C93 H932 109.5 no
H931 C93 H932 109.5 no
C91 C93 H933 109.3 no
H931 C93 H933 109.5 no
H932 C93 H933 109.5 no
C91 C94 H941 109.5 no
C91 C94 H942 109.4 no
H941 C94 H942 109.5 no
C91 C94 H943 109.5 no
H941 C94 H943 109.5 no
H942 C94 H943 109.5 no
C14 C101 C102 121.0(6) yes
C14 C101 C106 119.9(6) yes
C102 C101 C106 119.1(6) yes
C101 C102 C103 121.4(6) yes
C101 C102 H1021 119.3 no
C103 C102 H1021 119.2 no
C102 C103 C104 117.8(7) yes
C102 C103 C107 121.1(6) yes
C104 C103 C107 121.0(6) yes
C103 C104 C105 123.4(6) yes
C103 C104 H1041 118.3 no
C105 C104 H1041 118.4 no
C104 C105 C106 117.7(5) yes
C104 C105 C111 123.5(5) yes
C106 C105 C111 118.8(5) yes
C105 C106 C101 120.5(6) yes
C105 C106 H1061 119.7 no
C101 C106 H1061 119.7 no
C103 C107 C108 112.6(6) yes
C103 C107 C109 109.3(7) yes
C108 C107 C109 109.6(7) yes
C103 C107 C110 110.7(6) yes
C108 C107 C110 107.4(7) yes
C109 C107 C110 107.0(7) yes
C107 C108 H1081 109.5 no
C107 C108 H1082 109.3 no
H1081 C108 H1082 109.5 no
C107 C108 H1083 109.6 no
H1081 C108 H1083 109.5 no
H1082 C108 H1083 109.5 no
C107 C109 H1091 109.3 no
C107 C109 H1092 109.4 no
H1091 C109 H1092 109.5 no
C107 C109 H1093 109.6 no
H1091 C109 H1093 109.5 no
H1092 C109 H1093 109.5 no
C107 C110 H1101 109.5 no
C107 C110 H1102 109.5 no
H1101 C110 H1102 109.5 no
C107 C110 H1103 109.4 no
H1101 C110 H1103 109.5 no
H1102 C110 H1103 109.5 no
C105 C111 C112 111.31(5) yes
C105 C111 C113 111.29(5) yes
C112 C111 C113 107.59(5) yes
C105 C111 C114 111.28(5) yes
C112 C111 C114 107.60(5) yes
C113 C111 C114 107.59(5) yes
C105 C111 C212 111.29(5) yes
C105 C111 C213 111.28(5) yes
C212 C111 C213 107.59(5) yes
C105 C111 C214 111.30(5) yes
C212 C111 C214 107.59(5) yes
C213 C111 C214 107.60(5) yes
C111 C112 H1121 109.6 no
C111 C112 H1122 109.2 no
H1121 C112 H1122 109.5 no
C111 C112 H1123 109.6 no
H1121 C112 H1123 109.5 no
H1122 C112 H1123 109.5 no
C111 C113 H1131 109.7 no
C111 C113 H1132 109.5 no
H1131 C113 H1132 109.5 no
C111 C113 H1133 109.2 no
H1131 C113 H1133 109.5 no
H1132 C113 H1133 109.5 no
C111 C114 H1141 109.7 no
C111 C114 H1142 109.6 no
H1141 C114 H1142 109.5 no
C111 C114 H1143 109.2 no
H1141 C114 H1143 109.5 no
H1142 C114 H1143 109.5 no
C14 C121 C122 118.2(6) yes
C14 C121 C126 120.9(5) yes
C122 C121 C126 120.8(6) yes
C121 C122 C123 121.0(6) yes
C121 C122 H1221 119.5 no
C123 C122 H1221 119.5 no
C122 C123 C124 117.7(6) yes
C122 C123 C127 122.3(6) yes
C124 C123 C127 119.9(6) yes
C123 C124 C125 121.8(6) yes
C123 C124 H1241 119.1 no
C125 C124 H1241 119.1 no
C124 C125 C126 118.1(5) yes
C124 C125 C131 122.8(4) yes
C126 C125 C131 119.1(4) yes
C125 C126 C121 120.6(5) yes
C125 C126 H1261 119.7 no
C121 C126 H1261 119.7 no
C123 C127 C128 112.9(6) yes
C123 C127 C129 109.5(6) yes
C128 C127 C129 109.4(6) yes
C123 C127 C130 108.9(5) yes
C128 C127 C130 107.7(6) yes
C129 C127 C130 108.3(6) yes
C127 C128 H1281 109.7 no
C127 C128 H1282 109.3 no
H1281 C128 H1282 109.5 no
C127 C128 H1283 109.4 no
H1281 C128 H1283 109.5 no
H1282 C128 H1283 109.5 no
C127 C129 H1291 109.6 no
C127 C129 H1292 109.4 no
H1291 C129 H1292 109.5 no
C127 C129 H1293 109.4 no
H1291 C129 H1293 109.5 no
H1292 C129 H1293 109.5 no
C127 C130 H1301 109.5 no
C127 C130 H1302 109.5 no
H1301 C130 H1302 109.5 no
C127 C130 H1303 109.5 no
H1301 C130 H1303 109.5 no
H1302 C130 H1303 109.5 no
C125 C131 C132 109.13(5) yes
C125 C131 C133 109.11(5) yes
C132 C131 C133 109.81(5) yes
C125 C131 C134 109.16(5) yes
C132 C131 C134 109.82(5) yes
C133 C131 C134 109.79(5) yes
C125 C131 C232 109.15(5) yes
C125 C131 C233 109.15(5) yes
C232 C131 C233 109.80(5) yes
C125 C131 C234 109.13(5) yes
C232 C131 C234 109.79(5) yes
C233 C131 C234 109.80(5) yes
C131 C132 H1321 109.5 no
C131 C132 H1322 109.5 no
H1321 C132 H1322 109.5 no
C131 C132 H1323 109.5 no
H1321 C132 H1323 109.5 no
H1322 C132 H1323 109.5 no
C131 C133 H1331 109.4 no
C131 C133 H1332 109.5 no
H1331 C133 H1332 109.5 no
C131 C133 H1333 109.5 no
H1331 C133 H1333 109.5 no
H1332 C133 H1333 109.5 no
C131 C134 H1341 109.5 no
C131 C134 H1342 109.5 no
H1341 C134 H1342 109.5 no
C131 C134 H1343 109.5 no
H1341 C134 H1343 109.5 no
H1342 C134 H1343 109.5 no
N142 C141 C146 121.1(7) yes
N142 C141 C154 119.2(7) yes
C146 C141 C154 119.7(8) yes
C141 N142 C143 119.7(7) yes
N142 C143 C144 120.4(7) yes
N142 C143 C155 118.9(6) yes
C144 C143 C155 120.7(7) yes
C143 C144 C145 120.0(8) yes
C143 C144 H1441 120.0 no
C145 C144 H1441 120.0 no
C144 C145 C146 120.4(8) yes
C144 C145 H1451 119.7 no
C146 C145 H1451 119.9 no
C141 C146 C145 118.4(8) yes
C141 C146 C147 117.5(8) yes
C145 C146 C147 124.1(9) yes
C146 C147 C148 122.2(9) yes
C146 C147 H1471 118.8 no
C148 C147 H1471 119.0 no
C147 C148 C149 121.8(9) yes
C147 C148 H1481 119.0 no
C149 C148 H1481 119.2 no
C148 C149 C150 123.6(8) yes
C148 C149 C154 120.1(8) yes
C150 C149 C154 116.2(9) yes
C149 C150 C151 121.1(8) yes
C149 C150 H1501 119.5 no
C151 C150 H1501 119.4 no
C150 C151 C152 119.2(8) yes
C150 C151 H1511 120.4 no
C152 C151 H1511 120.4 no
C151 C152 N153 122.4(9) yes
C151 C152 C169 120.4(7) yes
N153 C152 C169 117.3(7) yes
C152 N153 C154 118.6(7) yes
C141 C154 C149 118.8(8) yes
C141 C154 N153 118.9(7) yes
C149 C154 N153 122.3(8) yes
C143 C155 C156 123.5(7) yes
C143 C155 C160 120.4(6) yes
C156 C155 C160 116.0(7) yes
C155 C156 C157 122.8(7) yes
C155 C156 H1561 118.6 no
C157 C156 H1561 118.6 no
C156 C157 C158 119.7(7) yes
C156 C157 H1571 120.2 no
C158 C157 H1571 120.1 no
C157 C158 C159 120.1(8) yes
C157 C158 O161 114.0(7) yes
C159 C158 O161 125.9(8) yes
C158 C159 C160 118.3(8) yes
C158 C159 H1591 120.9 no
C160 C159 H1591 120.8 no
C155 C160 C159 123.1(6) yes
C155 C160 H1601 118.5 no
C159 C160 H1601 118.4 no
C158 O161 C162 111.4(11) yes
C158 O161 C262 118.7(7) yes
O161 C162 C163 104.21(7) yes
O161 C162 H1621 110.8 no
C163 C162 H1621 110.4 no
O161 C162 H1622 110.3 no
C163 C162 H1622 111.5 no
H1621 C162 H1622 109.5 no
C162 C163 C164 113.27(7) yes
C162 C163 H1631 109.4 no
C164 C163 H1631 110.2 no
C162 C163 H1632 108.1 no
C164 C163 H1632 106.2 no
H1631 C163 H1632 109.5 no
C163 C164 C165 110.33(7) yes
C163 C164 H1641 107.0 no
C165 C164 H1641 106.7 no
C163 C164 H1642 109.6 no
C165 C164 H1642 113.5 no
H1641 C164 H1642 109.5 no
C164 C165 C166 110.37(7) yes
C164 C165 H1651 111.9 no
C166 C165 H1651 113.4 no
C164 C165 H1652 105.0 no
C166 C165 H1652 106.2 no
H1651 C165 H1652 109.5 no
C165 C166 C167 113.24(7) yes
C165 C166 H1661 112.1 no
C167 C166 H1661 109.0 no
C165 C166 H1662 104.8 no
C167 C166 H1662 108.1 no
H1661 C166 H1662 109.5 no
C166 C167 O168 104.24(7) yes
C166 C167 H1671 110.4 no
O168 C167 H1671 109.7 no
C166 C167 H1672 111.3 no
O168 C167 H1672 111.6 no
H1671 C167 H1672 109.5 no
C167 O168 C184 111.7(6) yes
C184 O168 C267 121.7(5) yes
C152 C169 C170 122.6(8) yes
C152 C169 C174 121.1(7) yes
C170 C169 C174 116.3(8) yes
C169 C170 C171 122.5(8) yes
C169 C170 H1701 118.7 no
C171 C170 H1701 118.8 no
C170 C171 C172 120.4(8) yes
C170 C171 H1711 119.8 no
C172 C171 H1711 119.8 no
C171 C172 C173 118.9(9) yes
C171 C172 O175 116.8(7) yes
C173 C172 O175 124.3(7) yes
C172 C173 C174 119.7(8) yes
C172 C173 H1731 120.2 no
C174 C173 H1731 120.1 no
C169 C174 C173 122.1(7) yes
C169 C174 H1741 118.9 no
C173 C174 H1741 118.9 no
C172 O175 C176 127(2) yes
C172 O175 C276 120.4(4) yes
O175 C176 C177 104.41(6) yes
O175 C176 H1761 108.4 no
C177 C176 H1761 108.4 no
O175 C176 H1762 113.0 no
C177 C176 H1762 113.0 no
H1761 C176 H1762 109.5 no
C176 C177 C178 113.27(7) yes
C176 C177 H1771 110.9 no
C178 C177 H1771 108.7 no
C176 C177 H1772 106.4 no
C178 C177 H1772 108.0 no
H1771 C177 H1772 109.5 no
C177 C178 C179 110.39(7) yes
C177 C178 H1781 108.6 no
C179 C178 H1781 108.6 no
C177 C178 H1782 109.6 no
C179 C178 H1782 110.1 no
H1781 C178 H1782 109.5 no
C178 C179 C180 110.39(7) yes
C178 C179 H1791 110.1 no
C180 C179 H1791 108.8 no
C178 C179 H1792 108.6 no
C180 C179 H1792 109.5 no
H1791 C179 H1792 109.5 no
C179 C180 C181 113.28(7) yes
C179 C180 H1801 108.1 no
C181 C180 H1801 107.6 no
C179 C180 H1802 108.9 no
C181 C180 H1802 109.4 no
H1801 C180 H1802 109.5 no
C180 C181 O182 104.28(7) yes
C180 C181 H1811 111.5 no
O182 C181 H1811 111.1 no
C180 C181 H1812 109.7 no
O182 C181 H1812 110.7 no
H1811 C181 H1812 109.5 no
C181 O182 C188 117.8(13) yes
C188 O182 C281 116.1(5) yes
C184 C183 C188 118.8(7) yes
C184 C183 H1831 120.6 no
C188 C183 H1831 120.6 no
C183 C184 O168 124.0(8) yes
C183 C184 C185 121.6(8) yes
O168 C184 C185 114.2(7) yes
C184 C185 C186 118.4(8) yes
C184 C185 H1851 120.8 no
C186 C185 H1851 120.8 no
C185 C186 C187 120.4(8) yes
C185 C186 H1861 119.8 no
C187 C186 H1861 119.8 no
C186 C187 C188 121.0(8) yes
C186 C187 H1871 119.5 no
C188 C187 H1871 119.5 no
C187 C188 C183 119.7(7) yes
C187 C188 O182 115.6(7) yes
C183 C188 O182 124.8(7) yes
C111 C212 H2121 109.6 no
C111 C212 H2122 109.4 no
H2121 C212 H2122 109.5 no
C111 C212 H2123 109.3 no
H2121 C212 H2123 109.5 no
H2122 C212 H2123 109.5 no
C111 C213 H2131 109.6 no
C111 C213 H2132 109.4 no
H2131 C213 H2132 109.5 no
C111 C213 H2133 109.3 no
H2131 C213 H2133 109.5 no
H2132 C213 H2133 109.5 no
C111 C214 H2141 109.7 no
C111 C214 H2142 109.3 no
H2141 C214 H2142 109.5 no
C111 C214 H2143 109.4 no
H2141 C214 H2143 109.5 no
H2142 C214 H2143 109.5 no
C27 C228 H2281 109.6 no
C27 C228 H2282 109.3 no
H2281 C228 H2282 109.5 no
C27 C228 H2283 109.5 no
H2281 C228 H2283 109.5 no
H2282 C228 H2283 109.5 no
C27 C229 H2291 109.5 no
C27 C229 H2292 109.5 no
H2291 C229 H2292 109.5 no
C27 C229 H2293 109.3 no
H2291 C229 H2293 109.5 no
H2292 C229 H2293 109.5 no
C27 C230 H2301 109.6 no
C27 C230 H2302 109.5 no
H2301 C230 H2302 109.5 no
C27 C230 H2303 109.3 no
H2301 C230 H2303 109.5 no
H2302 C230 H2303 109.5 no
C131 C232 H2321 109.5 no
C131 C232 H2322 109.4 no
H2321 C232 H2322 109.5 no
C131 C232 H2323 109.5 no
H2321 C232 H2323 109.5 no
H2322 C232 H2323 109.5 no
C131 C233 H2331 109.5 no
C131 C233 H2332 109.5 no
H2331 C233 H2332 109.5 no
C131 C233 H2333 109.5 no
H2331 C233 H2333 109.5 no
H2332 C233 H2333 109.5 no
C131 C234 H2341 109.5 no
C131 C234 H2342 109.5 no
H2341 C234 H2342 109.5 no
C131 C234 H2343 109.4 no
H2341 C234 H2343 109.5 no
H2342 C234 H2343 109.5 no
C47 C248 H2481 109.4 no
C47 C248 H2482 109.5 no
H2481 C248 H2482 109.5 no
C47 C248 H2483 109.5 no
H2481 C248 H2483 109.5 no
H2482 C248 H2483 109.5 no
C47 C249 H2491 109.4 no
C47 C249 H2492 109.5 no
H2491 C249 H2492 109.5 no
C47 C249 H2493 109.6 no
H2491 C249 H2493 109.5 no
H2492 C249 H2493 109.5 no
C47 C250 H2501 109.5 no
C47 C250 H2502 109.4 no
H2501 C250 H2502 109.5 no
C47 C250 H2503 109.5 no
H2501 C250 H2503 109.5 no
H2502 C250 H2503 109.5 no
O161 C262 C263 104.24(6) yes
O161 C262 H2621 110.7 no
C263 C262 H2621 110.6 no
O161 C262 H2622 111.0 no
C263 C262 H2622 110.7 no
H2621 C262 H2622 109.5 no
C262 C263 C264 113.24(6) yes
C262 C263 H2631 108.5 no
C264 C263 H2631 108.6 no
C262 C263 H2632 108.5 no
C264 C263 H2632 108.4 no
H2631 C263 H2632 109.5 no
C263 C264 C265 110.45(6) yes
C263 C264 H2641 109.0 no
C265 C264 H2641 109.5 no
C263 C264 H2642 109.4 no
C265 C264 H2642 109.0 no
H2641 C264 H2642 109.5 no
C264 C265 C266 110.33(6) yes
C264 C265 H2651 109.0 no
C266 C265 H2651 109.3 no
C264 C265 H2652 109.6 no
C266 C265 H2652 109.2 no
H2651 C265 H2652 109.5 no
C265 C266 C267 113.33(6) yes
C265 C266 H2661 108.6 no
C267 C266 H2661 108.7 no
C265 C266 H2662 108.5 no
C267 C266 H2662 108.2 no
H2661 C266 H2662 109.5 no
C266 C267 O168 104.26(6) yes
C266 C267 H2671 110.3 no
O168 C267 H2671 110.8 no
C266 C267 H2672 110.9 no
O168 C267 H2672 111.0 no
H2671 C267 H2672 109.5 no
O175 C276 C277 104.17(6) yes
O175 C276 H2761 111.0 no
C277 C276 H2761 111.0 no
O175 C276 H2762 110.6 no
C277 C276 H2762 110.5 no
H2761 C276 H2762 109.5 no
C276 C277 C278 113.26(7) yes
C276 C277 H2771 108.4 no
C278 C277 H2771 108.4 no
C276 C277 H2772 108.8 no
C278 C277 H2772 108.4 no
H2771 C277 H2772 109.5 no
C277 C278 C279 110.38(6) yes
C277 C278 H2781 108.9 no
C279 C278 H2781 108.7 no
C277 C278 H2782 109.5 no
C279 C278 H2782 109.8 no
H2781 C278 H2782 109.5 no
C278 C279 C280 110.37(6) yes
C278 C279 H2791 109.9 no
C280 C279 H2791 109.1 no
C278 C279 H2792 108.8 no
C280 C279 H2792 109.2 no
H2791 C279 H2792 109.5 no
C279 C280 C281 113.22(6) yes
C279 C280 H2801 108.8 no
C281 C280 H2801 109.3 no
C279 C280 H2802 108.5 no
C281 C280 H2802 107.5 no
H2801 C280 H2802 109.5 no
C280 C281 O182 104.26(6) yes
C280 C281 H2811 109.7 no
O182 C281 H2811 110.3 no
C280 C281 H2812 111.6 no
O182 C281 H2812 111.3 no
H2811 C281 H2812 109.5 no
Cl302 C301 Cl303 111.6(6) yes
Cl302 C301 H3011 108.2 no
Cl303 C301 H3011 109.5 no
Cl302 C301 H3012 108.8 no
Cl303 C301 H3012 109.0 no
H3011 C301 H3012 109.7 no
O305 C304 H3041 109.2 no
O305 C304 H3042 109.6 no
H3041 C304 H3042 111.0 no
O305 C304 H3043 107.3 no
H3041 C304 H3043 109.9 no
H3042 C304 H3043 109.8 no
C304 O305 H3051 106.4 no
O307 C306 H3061 109.6 no
O307 C306 H3062 111.3 no
H3061 C306 H3062 109.5 no
O307 C306 H3063 110.0 no
H3061 C306 H3063 108.0 no
H3062 C306 H3063 108.4 no
C306 O307 H3071 111.5 no
O309 C308 H3081 109.6 no
O309 C308 H3082 108.6 no
H3081 C308 H3082 109.6 no
O309 C308 H3083 109.8 no
H3081 C308 H3083 109.7 no
H3082 C308 H3083 109.5 no
C308 O309 H3091 105.4 no
O311 C310 H3101 107.3 no
O311 C310 H3102 112.3 no
H3101 C310 H3102 108.8 no
O311 C310 H3103 109.5 no
H3101 C310 H3103 109.2 no
H3102 C310 H3103 109.7 no
C310 O311 H3111 115.2 no
O313 C312 H3121 108.4 no
O313 C312 H3122 108.9 no
H3121 C312 H3122 108.9 no
O313 C312 H3123 113.5 no
H3121 C312 H3123 108.7 no
H3122 C312 H3123 108.3 no
C312 O313 H3131 121.9 no
O315 C314 H3141 111.3 no
O315 C314 H3142 109.0 no
H3141 C314 H3142 108.8 no
O315 C314 H3143 109.4 no
H3141 C314 H3143 109.3 no
H3142 C314 H3143 109.0 no
C314 O315 H3151 108.9 no
O317 C316 H3164 108.2 no
O317 C316 H3165 107.6 no
H3164 C316 H3165 110.6 no
O317 C316 H3166 110.5 no
H3164 C316 H3166 110.3 no
H3165 C316 H3166 109.7 no
O318 C316 H3161 107.3 no
O318 C316 H3162 107.8 no
H3161 C316 H3162 110.0 no
O318 C316 H3163 111.5 no
H3161 C316 H3163 110.0 no
H3162 C316 H3163 110.2 no
C316 O317 H3171 109.0 no
C316 O318 H3181 81.7 no

loop_
_geom_bond_atom_site_label_1
_geom_bond_atom_site_label_2
_geom_bond_distance
_geom_bond_publ_flag
Br1 C5 1.862(6) yes
Br2 C5 1.877(6) yes
Br3 C11 1.867(7) yes
Br4 C11 1.881(7) yes
C1 C2 1.492(8) yes
C1 C21 1.552(8) yes
C1 C41 1.575(8) yes
C1 C61 1.546(8) yes
C2 C3 1.193(8) yes
C3 C4 1.432(8) yes
C4 C5 1.348(8) yes
C4 C6 1.431(9) yes
C6 C7 1.205(9) yes
C7 C8 1.386(9) yes
C8 C9 1.203(9) yes
C9 C10 1.428(9) yes
C10 C11 1.339(10) yes
C10 C12 1.445(9) yes
C12 C13 1.184(9) yes
C13 C14 1.485(9) yes
C14 C81 1.548(8) yes
C14 C101 1.536(9) yes
C14 C121 1.578(9) yes
C21 C22 1.407(8) yes
C21 C26 1.390(8) yes
C22 C23 1.385(8) yes
C22 H221 0.950 no
C23 C24 1.399(8) yes
C23 C27 1.545(3) yes
C24 C25 1.394(8) yes
C24 H241 0.950 no
C25 C26 1.380(8) yes
C25 C31 1.579(9) yes
C26 H261 0.950 no
C27 C28 1.524(5) yes
C27 C29 1.519(5) yes
C27 C30 1.517(5) yes
C27 C228 1.517(5) yes
C27 C229 1.522(5) yes
C27 C230 1.517(5) yes
C28 H281 0.950 no
C28 H282 0.950 no
C28 H283 0.950 no
C29 H291 0.950 no
C29 H292 0.950 no
C29 H293 0.950 no
C30 H301 0.950 no
C30 H302 0.950 no
C30 H303 0.950 no
C31 C32 1.523(9) yes
C31 C33 1.534(9) yes
C31 C34 1.522(9) yes
C32 H321 0.950 no
C32 H322 0.950 no
C32 H323 0.950 no
C33 H331 0.950 no
C33 H332 0.950 no
C33 H333 0.950 no
C34 H341 0.950 no
C34 H342 0.950 no
C34 H343 0.950 no
C41 C42 1.387(8) yes
C41 C46 1.367(9) yes
C42 C43 1.401(8) yes
C42 H421 0.950 no
C43 C44 1.384(9) yes
C43 C47 1.546(3) yes
C44 C45 1.383(9) yes
C44 H441 0.950 no
C45 C46 1.405(8) yes
C45 C51 1.541(9) yes
C46 H461 0.950 no
C47 C48 1.514(5) yes
C47 C49 1.508(5) yes
C47 C50 1.504(5) yes
C47 C248 1.505(5) yes
C47 C249 1.505(5) yes
C47 C250 1.514(5) yes
C48 H481 0.950 no
C48 H482 0.950 no
C48 H483 0.950 no
C49 H491 0.950 no
C49 H492 0.950 no
C49 H493 0.950 no
C50 H501 0.950 no
C50 H502 0.950 no
C50 H503 0.950 no
C51 C52 1.539(9) yes
C51 C53 1.519(9) yes
C51 C54 1.528(10) yes
C52 H521 0.950 no
C52 H522 0.950 no
C52 H523 0.950 no
C53 H531 0.950 no
C53 H532 0.950 no
C53 H533 0.950 no
C54 H541 0.950 no
C54 H542 0.950 no
C54 H543 0.950 no
C61 C62 1.373(9) yes
C61 C66 1.397(9) yes
C62 C63 1.411(9) yes
C62 H621 0.950 no
C63 C64 1.370(9) yes
C63 C67 1.507(9) yes
C64 C65 1.399(9) yes
C64 H641 0.950 no
C65 C66 1.381(9) yes
C65 C71 1.531(9) yes
C66 H661 0.950 no
C67 C68 1.527(10) yes
C67 C69 1.549(10) yes
C67 C70 1.543(10) yes
C68 H681 0.950 no
C68 H682 0.950 no
C68 H683 0.950 no
C69 H691 0.950 no
C69 H692 0.950 no
C69 H693 0.950 no
C70 H701 0.950 no
C70 H702 0.950 no
C70 H703 0.950 no
C71 C72 1.541(10) yes
C71 C73 1.536(10) yes
C71 C74 1.524(10) yes
C72 H721 0.950 no
C72 H722 0.950 no
C72 H723 0.950 no
C73 H731 0.950 no
C73 H732 0.950 no
C73 H733 0.950 no
C74 H741 0.950 no
C74 H742 0.950 no
C74 H743 0.950 no
C81 C82 1.390(9) yes
C81 C86 1.387(9) yes
C82 C83 1.366(10) yes
C82 H821 0.950 no
C83 C84 1.413(10) yes
C83 C87 1.552(10) yes
C84 C85 1.386(10) yes
C84 H841 0.950 no
C85 C86 1.413(10) yes
C85 C91 1.539(10) yes
C86 H861 0.950 no
C87 C88 1.500(12) yes
C87 C89 1.505(12) yes
C87 C90 1.542(12) yes
C88 H881 0.950 no
C88 H882 0.950 no
C88 H883 0.950 no
C89 H891 0.950 no
C89 H892 0.950 no
C89 H893 0.950 no
C90 H901 0.950 no
C90 H902 0.950 no
C90 H903 0.950 no
C91 C92 1.503(11) yes
C91 C93 1.547(12) yes
C91 C94 1.495(12) yes
C92 H921 0.950 no
C92 H922 0.950 no
C92 H923 0.950 no
C93 H931 0.950 no
C93 H932 0.950 no
C93 H933 0.950 no
C94 H941 0.950 no
C94 H942 0.950 no
C94 H943 0.950 no
C101 C102 1.394(10) yes
C101 C106 1.398(9) yes
C102 C103 1.399(9) yes
C102 H1021 0.950 no
C103 C104 1.387(10) yes
C103 C107 1.540(10) yes
C104 C105 1.377(9) yes
C104 H1041 0.950 no
C105 C106 1.422(9) yes
C105 C111 1.530(3) yes
C106 H1061 0.950 no
C107 C108 1.550(12) yes
C107 C109 1.524(11) yes
C107 C110 1.532(11) yes
C108 H1081 0.950 no
C108 H1082 0.950 no
C108 H1083 0.950 no
C109 H1091 0.950 no
C109 H1092 0.950 no
C109 H1093 0.950 no
C110 H1101 0.950 no
C110 H1102 0.950 no
C110 H1103 0.950 no
C111 C112 1.499(5) yes
C111 C113 1.505(5) yes
C111 C114 1.498(5) yes
C111 C212 1.505(5) yes
C111 C213 1.496(5) yes
C111 C214 1.499(5) yes
C112 H1121 0.950 no
C112 H1122 0.950 no
C112 H1123 0.950 no
C113 H1131 0.950 no
C113 H1132 0.950 no
C113 H1133 0.950 no
C114 H1141 0.950 no
C114 H1142 0.950 no
C114 H1143 0.950 no
C121 C122 1.379(9) yes
C121 C126 1.381(9) yes
C122 C123 1.387(9) yes
C122 H1221 0.950 no
C123 C124 1.424(9) yes
C123 C127 1.524(9) yes
C124 C125 1.388(8) yes
C124 H1241 0.950 no
C125 C126 1.401(8) yes
C125 C131 1.548(3) yes
C126 H1261 0.950 no
C127 C128 1.519(10) yes
C127 C129 1.549(10) yes
C127 C130 1.551(10) yes
C128 H1281 0.950 no
C128 H1282 0.950 no
C128 H1283 0.950 no
C129 H1291 0.950 no
C129 H1292 0.950 no
C129 H1293 0.950 no
C130 H1301 0.950 no
C130 H1302 0.950 no
C130 H1303 0.950 no
C131 C132 1.515(5) yes
C131 C133 1.523(5) yes
C131 C134 1.524(5) yes
C131 C232 1.522(5) yes
C131 C233 1.519(5) yes
C131 C234 1.525(5) yes
C132 H1321 0.950 no
C132 H1322 0.950 no
C132 H1323 0.950 no
C133 H1331 0.950 no
C133 H1332 0.950 no
C133 H1333 0.950 no
C134 H1341 0.950 no
C134 H1342 0.950 no
C134 H1343 0.950 no
C141 N142 1.367(10) yes
C141 C146 1.412(12) yes
C141 C154 1.462(11) yes
N142 C143 1.333(9) yes
C143 C144 1.439(11) yes
C143 C155 1.442(10) yes
C144 C145 1.334(12) yes
C144 H1441 0.950 no
C145 C146 1.390(12) yes
C145 H1451 0.950 no
C146 C147 1.475(13) yes
C147 C148 1.319(14) yes
C147 H1471 0.950 no
C148 C149 1.406(14) yes
C148 H1481 0.950 no
C149 C150 1.381(12) yes
C149 C154 1.421(12) yes
C150 C151 1.354(13) yes
C150 H1501 0.950 no
C151 C152 1.383(11) yes
C151 H1511 0.950 no
C152 N153 1.327(9) yes
C152 C169 1.481(12) yes
N153 C154 1.345(11) yes
C155 C156 1.402(9) yes
C155 C160 1.421(10) yes
C156 C157 1.364(11) yes
C156 H1561 0.950 no
C157 C158 1.386(12) yes
C157 H1571 0.950 no
C158 C159 1.428(10) yes
C158 O161 1.344(10) yes
C159 C160 1.356(10) yes
C159 H1591 0.950 no
C160 H1601 0.950 no
O161 C162 1.495(4) yes
O161 C262 1.478(5) yes
C162 C163 1.522(5) yes
C162 H1621 0.950 no
C162 H1622 0.950 no
C163 C164 1.524(5) yes
C163 H1631 0.950 no
C163 H1632 0.950 no
C164 C165 1.522(5) yes
C164 H1641 0.950 no
C164 H1642 0.950 no
C165 C166 1.525(5) yes
C165 H1651 0.950 no
C165 H1652 0.950 no
C166 C167 1.523(5) yes
C166 H1661 0.950 no
C166 H1662 0.950 no
C167 O168 1.490(5) yes
C167 H1671 0.950 no
C167 H1672 0.950 no
O168 C184 1.350(9) yes
O168 C184 1.350(9) yes
O168 C267 1.497(5) yes
C169 C170 1.404(11) yes
C169 C174 1.403(11) yes
C170 C171 1.372(13) yes
C170 H1701 0.950 no
C171 C172 1.380(12) yes
C171 H1711 0.950 no
C172 C173 1.414(11) yes
C172 O175 1.368(10) yes
C173 C174 1.378(12) yes
C173 H1731 0.950 no
C174 H1741 0.950 no
O175 C176 1.546(5) yes
O175 C276 1.455(4) yes
C176 C177 1.581(5) yes
C176 H1761 0.950 no
C176 H1762 0.950 no
C177 C178 1.550(5) yes
C177 H1771 0.950 no
C177 H1772 0.950 no
C178 C179 1.543(5) yes
C178 H1781 0.950 no
C178 H1782 0.950 no
C179 C180 1.549(5) yes
C179 H1791 0.950 no
C179 H1792 0.950 no
C180 C181 1.538(5) yes
C180 H1801 0.950 no
C180 H1802 0.950 no
C181 O182 1.506(5) yes
C181 H1811 0.950 no
C181 H1812 0.950 no
O182 C188 1.373(8) yes
O182 C188 1.373(8) yes
O182 C281 1.477(4) yes
C183 C184 1.399(10) yes
C183 C188 1.380(10) yes
C183 H1831 0.950 no
C184 C185 1.370(12) yes
C185 C186 1.397(13) yes
C185 H1851 0.950 no
C186 C187 1.364(12) yes
C186 H1861 0.950 no
C187 C188 1.385(10) yes
C187 H1871 0.950 no
C212 H2121 0.950 no
C212 H2122 0.950 no
C212 H2123 0.950 no
C213 H2131 0.950 no
C213 H2132 0.950 no
C213 H2133 0.950 no
C214 H2141 0.950 no
C214 H2142 0.950 no
C214 H2143 0.950 no
C228 H2281 0.950 no
C228 H2282 0.950 no
C228 H2283 0.950 no
C229 H2291 0.950 no
C229 H2292 0.950 no
C229 H2293 0.950 no
C230 H2301 0.950 no
C230 H2302 0.950 no
C230 H2303 0.950 no
C232 H2321 0.950 no
C232 H2322 0.950 no
C232 H2323 0.950 no
C233 H2331 0.950 no
C233 H2332 0.950 no
C233 H2333 0.950 no
C234 H2341 0.950 no
C234 H2342 0.950 no
C234 H2343 0.950 no
C248 H2481 0.950 no
C248 H2482 0.950 no
C248 H2483 0.950 no
C249 H2491 0.950 no
C249 H2492 0.950 no
C249 H2493 0.950 no
C250 H2501 0.950 no
C250 H2502 0.950 no
C250 H2503 0.950 no
C262 C263 1.520(5) yes
C262 H2621 0.950 no
C262 H2622 0.950 no
C263 C264 1.544(5) yes
C263 H2631 0.950 no
C263 H2632 0.950 no
C264 C265 1.549(5) yes
C264 H2641 0.950 no
C264 H2642 0.950 no
C265 C266 1.553(5) yes
C265 H2651 0.950 no
C265 H2652 0.950 no
C266 C267 1.536(5) yes
C266 H2661 0.950 no
C266 H2662 0.950 no
C267 H2671 0.950 no
C267 H2672 0.950 no
C276 C277 1.501(5) yes
C276 H2761 0.950 no
C276 H2762 0.950 no
C277 C278 1.546(5) yes
C277 H2771 0.950 no
C277 H2772 0.950 no
C278 C279 1.523(5) yes
C278 H2781 0.950 no
C278 H2782 0.950 no
C279 C280 1.533(5) yes
C279 H2791 0.950 no
C279 H2792 0.950 no
C280 C281 1.520(5) yes
C280 H2801 0.950 no
C280 H2802 0.950 no
C281 H2811 0.950 no
C281 H2812 0.950 no
C301 Cl302 1.785(10) yes
C301 Cl303 1.691(11) yes
C301 H3011 0.980 no
C301 H3012 0.980 no
C304 O305 1.389(8) yes
C304 H3041 0.967 no
C304 H3042 0.963 no
C304 H3043 0.962 no
O305 H3051 0.816 no
C306 O307 1.413(9) yes
C306 H3061 0.953 no
C306 H3062 0.960 no
C306 H3063 0.962 no
O307 H3071 0.831 no
C308 O309 1.370(11) yes
C308 H3081 0.961 no
C308 H3082 0.952 no
C308 H3083 0.954 no
O309 H3091 0.820 no
C310 O311 1.382(14) yes
C310 H3101 0.968 no
C310 H3102 0.968 no
C310 H3103 0.961 no
O311 H3111 0.950 no
C312 O313 1.389(14) yes
C312 H3121 0.967 no
C312 H3122 0.964 no
C312 H3123 0.963 no
O313 H3131 0.848 no
C314 O315 1.47(2) yes
C314 H3141 0.947 no
C314 H3142 0.958 no
C314 H3143 0.950 no
O315 H3151 0.950 no
C316 O317 1.500(9) yes
C316 H3164 0.956 no
C316 H3165 0.958 no
C316 H3166 0.955 no
C316 O318 1.512(9) yes
C316 H3161 0.967 no
C316 H3162 0.964 no
C316 H3163 0.964 no
O317 H3171 0.950 no
O318 H3181 0.950 no

loop_
_geom_hbond_atom_site_label_D
_geom_hbond_atom_site_label_H
_geom_hbond_atom_site_label_A
_geom_hbond_site_symmetry_A
_geom_hbond_angle_DHA
_geom_hbond_distance_DH
_geom_hbond_distance_HA
_geom_hbond_distance_DA
_geom_hbond_publ_flag
C33 H332 O182 . 155.5 0.950 2.576 3.463(13) yes
C66 H661 C46 . 127.2 0.950 2.600 3.263(13) yes
C128 H1283 C29 2_566 147.7 0.950 2.550 3.391(13) yes
C151 H1511 O315 2_567 156.6 0.950 2.594 3.486(13) yes
C264 H1641 C166 . 121.7 0.803 2.422 2.925(13) yes
C178 H1781 C6 . 160.1 0.950 2.405 3.314(13) yes
C178 H1782 C21 . 169.7 0.950 2.377 3.316(13) yes
C248 H2481 C248 2_677 121.1 0.950 2.509 3.109(13) yes
C262 H2621 C234 2_577 122.8 0.950 2.537 3.154(13) yes
C301 H3011 O182 . 157.7 0.980 2.540 3.467(13) yes
C301 H3012 O175 2_566 162.9 0.980 2.471 3.420(13) yes
O305 H3051 N142 . 171.9 0.816 2.075 2.885(13) yes
O307 H3071 O305 . 173.3 0.831 1.831 2.658(13) yes
O309 H3091 O307 . 165.8 0.820 1.865 2.667(13) yes
O311 H3111 O313 . 179.7 0.950 1.728 2.678(13) yes
O313 H3131 O309 . 154.0 0.848 1.860 2.649(13) yes
O315 H3151 O317 . 156.9 0.950 1.926 2.825(13) yes
O315 H3151 O318 . 153.7 0.950 2.087 2.968(13) yes
O317 H3171 O311 . 169.3 0.950 1.704 2.644(13) yes

loop_
_platon_squeeze_void_nr
_platon_squeeze_void_average_x
_platon_squeeze_void_average_y
_platon_squeeze_void_average_z
_platon_squeeze_void_volume
_platon_squeeze_void_count_electrons
_platon_squeeze_void_content
1 0.348 0.428 0.690 26 1 ' '
2 0.364 0.504 0.297 13 1 ' '
3 0.459 0.126 0.576 12 0 ' '
4 0.541 0.874 0.424 12 0 ' '
5 0.635 0.496 0.703 13 1 ' '
6 0.652 0.572 0.310 26 1 ' '
